data_7029532
loop_
_publ_author_name
'Ueda, Tadaharu'
'Nambu, Jun-Ichi'
'Lu, Jinzhen'
'Guo, Si-Xuan'
'Li, Qi'
'Boas, John F.'
'Martin, Lisandra L.'
'Bond, Alan M.'

_publ_section_title
;
 Structurally characterised vanadium(v)-substituted Keggin-type
 heteropolysulfates [SVM11O40](3-) (M = Mo, W): voltammetric and
 spectroscopic studies related to the V(v)/V(iv) redox couple.
;
_journal_issue 14
_journal_name_full 'Dalton transactions (Cambridge, England : 2003)'
_journal_page_first 5462
_journal_page_last 5473
_journal_paper_doi 10.1039/c3dt53161a
_journal_volume 43
_journal_year 2014
_chemical_formula_moiety 'C96 H216 Mo22 N6 O81.50 S2 V2'
_chemical_formula_sum 'C96 H216 Mo22 N6 O81.5 S2 V2'
_chemical_formula_weight 5035.43
_chemical_name_common 'SVMo final'
_chemical_name_systematic
; 
 ? 
;
_space_group_IT_number 15
_symmetry_cell_setting monoclinic
_symmetry_space_group_name_Hall '-C 2yc'
_symmetry_space_group_name_H-M 'C 1 2/c 1'
_atom_sites_solution_hydrogens geom
_atom_sites_solution_primary direct
_atom_sites_solution_secondary difmap
_audit_creation_method SHELXL-97
_cell_angle_alpha 90.00
_cell_angle_beta 114.793(3)
_cell_angle_gamma 90.00
_cell_formula_units_Z 4
_cell_length_a 49.3884(12)
_cell_length_b 14.0771(4)
_cell_length_c 26.1812(7)
_cell_measurement_temperature 123(2)
_cell_measurement_theta_max 25.01
_cell_measurement_theta_min 1.92
_cell_volume 16524.6(9)
_computing_cell_refinement 'Bruker Apex2 v2.0'
_computing_data_collection 'Bruker Apex2 v2.0'
_computing_data_reduction 'Bruker Apex2 v2.0'
_computing_molecular_graphics x-seed
_computing_publication_material CIFTAB
_computing_structure_refinement 'SHELXL-97 (Sheldrick, 1997)'
_computing_structure_solution 'SHELXS-97 (Sheldrick, 1990)'
_diffrn_ambient_temperature 123(2)
_diffrn_measured_fraction_theta_full 0.996
_diffrn_measured_fraction_theta_max 0.996
_diffrn_measurement_device_type 'Bruker X8 APEX CCD'
_diffrn_measurement_method 'phi and omega scans'
_diffrn_radiation_monochromator graphite
_diffrn_radiation_source 'fine-focus sealed tube'
_diffrn_radiation_type MoK\a
_diffrn_radiation_wavelength 0.71073
_diffrn_reflns_av_R_equivalents 0.0309
_diffrn_reflns_av_sigmaI/netI 0.0375
_diffrn_reflns_limit_h_max 58
_diffrn_reflns_limit_h_min -47
_diffrn_reflns_limit_k_max 16
_diffrn_reflns_limit_k_min -16
_diffrn_reflns_limit_l_max 31
_diffrn_reflns_limit_l_min -29
_diffrn_reflns_number 38646
_diffrn_reflns_theta_full 25.01
_diffrn_reflns_theta_max 25.01
_diffrn_reflns_theta_min 1.92
_exptl_absorpt_coefficient_mu 1.827
_exptl_absorpt_correction_T_max 0.537
_exptl_absorpt_correction_T_min 0.478
_exptl_absorpt_correction_type multi-scan
_exptl_absorpt_process_details SADABS
_exptl_crystal_colour 'red orange'
_exptl_crystal_density_diffrn 2.024
_exptl_crystal_density_method 'not measured'
_exptl_crystal_description block
_exptl_crystal_F_000 9952
_exptl_crystal_size_max 0.41
_exptl_crystal_size_mid 0.37
_exptl_crystal_size_min 0.34
_refine_diff_density_max 2.057
_refine_diff_density_min -1.447
_refine_diff_density_rms 0.188
_refine_ls_extinction_method none
_refine_ls_goodness_of_fit_ref 1.063
_refine_ls_hydrogen_treatment mixed
_refine_ls_matrix_type full
_refine_ls_number_parameters 1002
_refine_ls_number_reflns 14525
_refine_ls_number_restraints 1903
_refine_ls_restrained_S_all 1.033
_refine_ls_R_factor_all 0.0779
_refine_ls_R_factor_gt 0.0664
_refine_ls_shift/su_max 0.005
_refine_ls_shift/su_mean 0.000
_refine_ls_structure_factor_coef Fsqd
_refine_ls_weighting_details 'calc w=1/[\s^2^(Fo^2^)+(0.0764P)^2^+655.6444P] where P=(Fo^2^+2Fc^2^)/3'
_refine_ls_weighting_scheme calc
_refine_ls_wR_factor_gt 0.1769
_refine_ls_wR_factor_ref 0.1861
_reflns_number_gt 12449
_reflns_number_total 14525
_reflns_threshold_expression >2sigma(I)
_cod_data_source_file c3dt53161a3.cif
_cod_data_source_block pom3
_cod_original_cell_volume 16524.6(8)
_cod_original_sg_symbol_H-M C2/c
_cod_original_formula_sum 'C96 H216 Mo22 N6 O81.50 S2 V2'
_cod_database_code 7029532

loop_
_symmetry_equiv_pos_as_xyz
'x, y, z'
'-x, y, -z+1/2'
'x+1/2, y+1/2, z'
'-x+1/2, y+1/2, -z+1/2'
'-x, -y, -z'
'x, -y, z-1/2'
'-x+1/2, -y+1/2, -z'
'x+1/2, -y+1/2, z-1/2'

loop_
_atom_site_label
_atom_site_type_symbol
_atom_site_fract_x
_atom_site_fract_y
_atom_site_fract_z
_atom_site_U_iso_or_equiv
_atom_site_adp_type
_atom_site_occupancy
_atom_site_symmetry_multiplicity
_atom_site_calc_flag
_atom_site_refinement_flags
_atom_site_disorder_assembly
_atom_site_disorder_group
Mo1 Mo 0.271780(18) 0.76941(6) 0.14869(3) 0.0278(2) Uani 1 1 d . . .
Mo2 Mo 0.222477(18) 0.58355(5) 0.06993(4) 0.02502(19) Uani 1 1 d . . .
Mo3 Mo 0.171562(17) 0.73467(6) -0.03775(3) 0.02472(19) Uani 1 1 d . . .
Mo4 Mo 0.200506(19) 0.92227(6) -0.09307(4) 0.0208(2) Uani 0.75 1 d P . 1
Mo6 Mo 0.209256(18) 0.54624(6) -0.07409(3) 0.01648(18) Uani 0.75 1 d P . 1
V1 V 0.200506(19) 0.92227(6) -0.09307(4) 0.0208(2) Uani 0.25 1 d P . 2
V2 V 0.209256(18) 0.54624(6) -0.07409(3) 0.01648(18) Uani 0.25 1 d P . 2
Mo5 Mo 0.214614(19) 0.92180(6) 0.05289(4) 0.0271(2) Uani 1 1 d . . .
Mo7 Mo 0.07902(2) 0.50929(8) 1.08203(4) 0.0417(3) Uani 1 1 d . . .
Mo8 Mo 0.03507(2) 0.33088(7) 1.11019(4) 0.0494(3) Uani 1 1 d . . .
Mo9 Mo 0.04660(2) 0.31803(6) 0.98423(4) 0.0355(2) Uani 1 1 d . A .
Mo10 Mo -0.032904(19) 0.29417(6) 0.91669(4) 0.0320(2) Uani 1 1 d . A .
Mo11 Mo 0.00353(2) 0.46746(7) 0.86762(4) 0.0329(2) Uani 0.75 1 d P A 1
Mo12 Mo 0.04480(2) 0.65460(7) 0.95978(5) 0.0362(3) Uani 0.75 1 d P . 1
V3 V 0.00353(2) 0.46746(7) 0.86762(4) 0.0329(2) Uani 0.25 1 d P A 2
V4 V 0.04480(2) 0.65460(7) 0.95978(5) 0.0362(3) Uani 0.25 1 d P . 2
S1 S 0.2500 0.7500 0.0000 0.0137(5) Uani 1 2 d S . .
S2 S 0.0000 0.5000 1.0000 0.0230(7) Uani 1 2 d S . .
O1 O 0.28012(16) 0.7762(6) 0.2166(3) 0.0376(16) Uani 1 1 d U . .
O2 O 0.29640(17) 0.6755(6) 0.1450(4) 0.059(2) Uani 1 1 d U . .
O3 O 0.29199(17) 0.8662(6) 0.1349(4) 0.057(2) Uani 1 1 d U . .
O4 O 0.24041(17) 0.6713(6) 0.1246(4) 0.057(2) Uani 1 1 d U . .
O5 O 0.23602(16) 0.8512(6) 0.1152(4) 0.051(2) Uani 1 1 d U . .
O6 O 0.21059(18) 0.5028(5) 0.1015(3) 0.0383(16) Uani 1 1 d U . .
O7 O 0.21529(19) 0.5203(6) -0.0025(3) 0.0443(19) Uani 1 1 d U . .
O8 O 0.18965(18) 0.6539(5) 0.0295(3) 0.0410(17) Uani 1 1 d U . .
O10 O 0.18968(17) 0.4557(5) -0.1099(3) 0.0397(17) Uani 1 1 d U . .
O11 O 0.24707(17) 0.5182(7) -0.0648(4) 0.057(2) Uani 1 1 d U . .
O12 O 0.17776(19) 0.6347(6) -0.0760(3) 0.0446(19) Uani 1 1 d U . .
O13 O 0.13585(16) 0.7282(6) -0.0527(3) 0.0438(18) Uani 1 1 d U . .
O14 O 0.1738(2) 0.8251(6) -0.0856(3) 0.054(2) Uani 1 1 d U . .
O16 O 0.1852(2) 0.8344(5) 0.0208(3) 0.0495(19) Uani 1 1 d U . .
O17 O 0.17723(16) 0.9983(5) -0.1373(3) 0.0361(16) Uani 1 1 d U . .
O18 O 0.23668(17) 0.9624(6) -0.0867(4) 0.057(2) Uani 1 1 d U . .
O19 O 0.2052(2) 0.9650(6) -0.0246(3) 0.053(2) Uani 1 1 d U . .
O20 O 0.19839(18) 1.0036(5) 0.0757(3) 0.0392(17) Uani 1 1 d U . .
O21 O 0.2257(3) 0.6872(9) -0.0071(5) 0.022(2) Uani 0.50 1 d PU . .
O22 O 0.2570(3) 0.6930(8) 0.0524(5) 0.022(2) Uani 0.50 1 d PU . .
O23 O 0.2555(3) 0.8209(8) 0.0469(5) 0.020(2) Uani 0.50 1 d PU . .
O24 O 0.2219(3) 0.8024(8) -0.0133(5) 0.021(2) Uani 0.50 1 d PU . .
O25 O 0.11546(19) 0.5123(6) 1.1184(4) 0.057(2) Uani 1 1 d U . .
O26 O 0.0737(2) 0.4048(7) 1.0277(4) 0.070(3) Uani 1 1 d U . .
O27 O 0.0672(3) 0.4234(7) 1.1206(4) 0.074(3) Uani 1 1 d U . .
O28 O 0.0726(2) 0.5837(7) 1.0143(4) 0.062(2) Uani 1 1 d U . .
O29 O 0.05158(19) 0.2583(6) 1.1639(3) 0.050(2) Uani 1 1 d U . .
O30 O -0.0042(2) 0.2960(7) 1.0820(5) 0.084(3) Uani 1 1 d U . .
O31 O 0.0428(3) 0.2791(8) 1.0532(4) 0.074(3) Uani 1 1 d U . .
O32 O 0.06792(19) 0.2312(6) 0.9786(4) 0.058(2) Uani 1 1 d U . .
O33 O 0.03522(17) 0.3828(6) 0.9189(3) 0.0464(18) Uani 1 1 d U . .
O34 O 0.00643(16) 0.2605(6) 0.9511(3) 0.0429(18) Uani 1 1 d U . .
O35 O -0.0404(2) 0.2741(7) 0.9788(4) 0.059(2) Uani 1 1 d U . .
O36 O -0.0495(2) 0.2024(6) 0.8761(4) 0.071(3) Uani 1 1 d U . .
O37 O -0.0659(2) 0.3872(7) 0.8934(4) 0.065(2) Uani 1 1 d U . .
O38 O -0.02210(17) 0.3736(6) 0.8666(3) 0.0471(19) Uani 1 1 d U . .
O39 O -0.0258(3) 0.4353(9) 0.9756(5) 0.025(3) Uani 0.50 1 d PU . .
O40 O 0.0016(3) 0.4323(9) 0.9632(5) 0.028(3) Uani 0.50 1 d PU A .
O41 O 0.0279(3) 0.4394(9) 1.0271(5) 0.027(3) Uani 0.50 1 d PU . .
O42 O 0.0030(3) 0.5460(9) 0.9491(5) 0.027(3) Uani 0.50 1 d PU . .
O43 O -0.0231(2) 0.5639(7) 0.8523(5) 0.084(3) Uani 1 1 d U . .
O44 O 0.0073(2) 0.4526(8) 0.8091(4) 0.070(3) Uani 1 1 d U . .
O45 O 0.0347(2) 0.5630(7) 0.9065(5) 0.083(3) Uani 1 1 d U . .
O46 O 0.0641(2) 0.7293(5) 0.9405(4) 0.050(2) Uani 1 1 d U . .
C1 C 0.0948(3) 1.0241(9) 0.0769(7) 0.060(3) Uani 1 1 d U . .
H1A H 0.1164 1.0371 0.0974 0.072 Uiso 1 1 calc R . .
H1B H 0.0847 1.0854 0.0624 0.072 Uiso 1 1 calc R . .
C2 C 0.0837(3) 0.9851(9) 0.1175(7) 0.066(3) Uani 1 1 d U . .
H2A H 0.0924 0.9215 0.1303 0.079 Uiso 1 1 calc R . .
H2B H 0.0617 0.9782 0.0987 0.079 Uiso 1 1 calc R . .
C3 C 0.0921(4) 1.0515(11) 0.1681(9) 0.084(4) Uani 1 1 d U . .
H3A H 0.1140 1.0623 0.1848 0.100 Uiso 1 1 calc R . .
H3B H 0.0822 1.1136 0.1553 0.100 Uiso 1 1 calc R . .
C4 C 0.0833(4) 1.0111(11) 0.2122(9) 0.086(4) Uani 1 1 d U . .
H4A H 0.0637 0.9803 0.1938 0.129 Uiso 1 1 calc R . .
H4B H 0.0822 1.0624 0.2365 0.129 Uiso 1 1 calc R . .
H4C H 0.0981 0.9642 0.2349 0.129 Uiso 1 1 calc R . .
C5 C 0.0570(2) 0.9409(8) -0.0095(7) 0.059(3) Uani 1 1 d U . .
H5A H 0.0554 0.9002 -0.0415 0.071 Uiso 1 1 calc R . .
H5B H 0.0487 0.9045 0.0130 0.071 Uiso 1 1 calc R . .
C6 C 0.0380(3) 1.0279(9) -0.0327(7) 0.064(3) Uani 1 1 d U . .
H6A H 0.0460 1.0660 -0.0550 0.077 Uiso 1 1 calc R . .
H6B H 0.0381 1.0678 -0.0014 0.077 Uiso 1 1 calc R . .
C7 C 0.0060(3) 0.9957(11) -0.0701(8) 0.075(4) Uani 1 1 d U . .
H7A H -0.0009 0.9529 -0.0480 0.090 Uiso 1 1 calc R . .
H7B H -0.0072 1.0521 -0.0806 0.090 Uiso 1 1 calc R . .
C8 C 0.0027(3) 0.9455(10) -0.1227(8) 0.077(4) Uani 1 1 d U . .
H8A H 0.0096 0.9869 -0.1448 0.115 Uiso 1 1 calc R . .
H8B H -0.0184 0.9295 -0.1449 0.115 Uiso 1 1 calc R . .
H8C H 0.0146 0.8871 -0.1128 0.115 Uiso 1 1 calc R . .
C9 C 0.1047(3) 1.0097(8) -0.0058(7) 0.058(3) Uani 1 1 d U . .
H9A H 0.0969 1.0754 -0.0136 0.070 Uiso 1 1 calc R . .
H9B H 0.1264 1.0139 0.0183 0.070 Uiso 1 1 calc R . .
C10 C 0.1006(3) 0.9651(10) -0.0601(6) 0.062(3) Uani 1 1 d U . .
H10A H 0.0793 0.9661 -0.0867 0.074 Uiso 1 1 calc R . .
H10B H 0.1075 0.8982 -0.0539 0.074 Uiso 1 1 calc R . .
C11 C 0.1192(4) 1.0223(15) -0.0843(7) 0.091(5) Uani 1 1 d DU . .
H11A H 0.1149 1.0910 -0.0841 0.109 Uiso 1 1 calc R . .
H11B H 0.1407 1.0121 -0.0611 0.109 Uiso 1 1 calc R . .
C12 C 0.1108(4) 0.9882(14) -0.1446(7) 0.097(4) Uani 1 1 d DU . .
H12A H 0.0898 1.0036 -0.1680 0.145 Uiso 1 1 calc R . .
H12B H 0.1136 0.9194 -0.1446 0.145 Uiso 1 1 calc R . .
H12C H 0.1234 1.0200 -0.1598 0.145 Uiso 1 1 calc R . .
C13 C 0.1037(2) 0.8623(7) 0.0464(6) 0.046(3) Uani 1 1 d U . .
H13A H 0.0923 0.8300 0.0646 0.055 Uiso 1 1 calc R . .
H13B H 0.1011 0.8250 0.0126 0.055 Uiso 1 1 calc R . .
C14 C 0.1363(2) 0.8590(8) 0.0865(6) 0.046(3) Uani 1 1 d U . .
H14A H 0.1397 0.8939 0.1215 0.055 Uiso 1 1 calc R . .
H14B H 0.1485 0.8890 0.0691 0.055 Uiso 1 1 calc R . .
C15 C 0.1451(3) 0.7547(8) 0.0997(5) 0.044(3) Uani 1 1 d U . .
H15A H 0.1319 0.7248 0.1150 0.053 Uiso 1 1 calc R . .
H15B H 0.1421 0.7212 0.0644 0.053 Uiso 1 1 calc R . .
C16 C 0.1773(3) 0.7434(9) 0.1417(5) 0.046(2) Uani 1 1 d U . .
H16A H 0.1904 0.7708 0.1261 0.069 Uiso 1 1 calc R . .
H16B H 0.1818 0.6757 0.1494 0.069 Uiso 1 1 calc R . .
H16C H 0.1803 0.7763 0.1767 0.069 Uiso 1 1 calc R . .
C17 C 0.1148(3) 0.4856(12) 0.8778(6) 0.069(4) Uani 1 1 d U . .
H17A H 0.1342 0.4548 0.8860 0.083 Uiso 1 1 calc R . .
H17B H 0.1191 0.5464 0.8987 0.083 Uiso 1 1 calc R . .
C18 C 0.0985(4) 0.4262(14) 0.8990(7) 0.082(4) Uani 1 1 d U . .
H18A H 0.0899 0.3716 0.8734 0.099 Uiso 1 1 calc R . .
H18B H 0.0819 0.4625 0.9016 0.099 Uiso 1 1 calc R . .
C19 C 0.1200(3) 0.3903(13) 0.9581(7) 0.073(4) Uani 1 1 d U . .
H19A H 0.1086 0.3496 0.9729 0.088 Uiso 1 1 calc R . .
H19B H 0.1354 0.3499 0.9538 0.088 Uiso 1 1 calc R . .
C20 C 0.1353(3) 0.4642(12) 1.0002(6) 0.069(3) Uani 1 1 d U . .
H20A H 0.1502 0.4959 0.9905 0.103 Uiso 1 1 calc R . .
H20B H 0.1453 0.4348 1.0374 0.103 Uiso 1 1 calc R . .
H20C H 0.1207 0.5108 1.0007 0.103 Uiso 1 1 calc R . .
C21 C 0.0696(3) 0.5588(11) 0.7965(6) 0.062(3) Uani 1 1 d U . .
H21A H 0.0590 0.5582 0.7549 0.074 Uiso 1 1 calc R . .
H21B H 0.0573 0.5219 0.8113 0.074 Uiso 1 1 calc R . .
C22 C 0.0711(3) 0.6605(10) 0.8163(7) 0.062(3) Uani 1 1 d U . .
H22A H 0.0794 0.6620 0.8579 0.074 Uiso 1 1 calc R . .
H22B H 0.0845 0.6977 0.8045 0.074 Uiso 1 1 calc R . .
C23 C 0.0407(3) 0.7039(10) 0.7921(6) 0.061(3) Uani 1 1 d U . .
H23A H 0.0283 0.6728 0.8088 0.073 Uiso 1 1 calc R . .
H23B H 0.0312 0.6924 0.7510 0.073 Uiso 1 1 calc R . .
C24 C 0.0417(4) 0.8114(11) 0.8031(8) 0.079(4) Uani 1 1 d U . .
H24A H 0.0521 0.8234 0.8436 0.119 Uiso 1 1 calc R . .
H24B H 0.0213 0.8361 0.7891 0.119 Uiso 1 1 calc R . .
H24C H 0.0523 0.8432 0.7836 0.119 Uiso 1 1 calc R . .
C25 C 0.0925(4) 0.4183(13) 0.7779(7) 0.082(4) Uani 1 1 d U . .
H25A H 0.0837 0.4366 0.7377 0.098 Uiso 1 1 calc R . .
H25B H 0.0772 0.3815 0.7847 0.098 Uiso 1 1 calc R . .
C26 C 0.1192(4) 0.3540(14) 0.7892(8) 0.084(4) Uani 1 1 d U . .
H26A H 0.1361 0.3927 0.7900 0.101 Uiso 1 1 calc R . .
H26B H 0.1254 0.3236 0.8265 0.101 Uiso 1 1 calc R . .
C27 C 0.1119(4) 0.2799(15) 0.7455(9) 0.102(6) Uani 1 1 d U . .
H27A H 0.1061 0.3108 0.7084 0.122 Uiso 1 1 calc R . .
H27B H 0.0946 0.2427 0.7442 0.122 Uiso 1 1 calc R . .
C28 C 0.1377(4) 0.2131(15) 0.7558(8) 0.096(5) Uani 1 1 d U . .
H28A H 0.1554 0.2499 0.7604 0.144 Uiso 1 1 calc R . .
H28B H 0.1325 0.1700 0.7237 0.144 Uiso 1 1 calc R . .
H28C H 0.1419 0.1760 0.7900 0.144 Uiso 1 1 calc R . .
C29 C 0.1227(3) 0.5678(13) 0.8053(6) 0.066(3) Uani 1 1 d U . .
H29A H 0.1413 0.5301 0.8184 0.080 Uiso 1 1 calc R . .
H29B H 0.1268 0.6240 0.8302 0.080 Uiso 1 1 calc R . .
C30 C 0.1154(3) 0.6027(14) 0.7457(6) 0.078(4) Uani 1 1 d U . .
H30A H 0.1155 0.5480 0.7219 0.093 Uiso 1 1 calc R . .
H30B H 0.0952 0.6309 0.7294 0.093 Uiso 1 1 calc R . .
C31 C 0.1367(4) 0.6723(16) 0.7453(8) 0.091(5) Uani 1 1 d U . .
H31A H 0.1341 0.6819 0.7060 0.110 Uiso 1 1 calc R . .
H31B H 0.1571 0.6469 0.7669 0.110 Uiso 1 1 calc R . .
C32 C 0.1343(4) 0.7669(16) 0.7697(7) 0.091(4) Uani 1 1 d U . .
H32A H 0.1141 0.7918 0.7495 0.137 Uiso 1 1 calc R . .
H32B H 0.1486 0.8114 0.7658 0.137 Uiso 1 1 calc R . .
H32C H 0.1387 0.7592 0.8096 0.137 Uiso 1 1 calc R . .
C33 C 0.2124(2) 0.2042(7) 0.1503(4) 0.030(2) Uani 1 1 d U . .
H33A H 0.2085 0.1428 0.1300 0.036 Uiso 1 1 calc R . .
H33B H 0.2168 0.1900 0.1901 0.036 Uiso 1 1 calc R . .
C34 C 0.1843(2) 0.2623(8) 0.1261(4) 0.035(2) Uani 1 1 d U . .
H34A H 0.1883 0.3261 0.1436 0.042 Uiso 1 1 calc R . .
H34B H 0.1782 0.2705 0.0852 0.042 Uiso 1 1 calc R . .
C35 C 0.1598(2) 0.2175(9) 0.1353(5) 0.045(3) Uani 1 1 d U . .
H35A H 0.1646 0.2192 0.1760 0.054 Uiso 1 1 calc R . .
H35B H 0.1583 0.1500 0.1238 0.054 Uiso 1 1 calc R . .
C36 C 0.1303(3) 0.2633(9) 0.1041(5) 0.048(3) Uani 1 1 d U . .
H36A H 0.1322 0.3320 0.1109 0.072 Uiso 1 1 calc R . .
H36B H 0.1159 0.2373 0.1171 0.072 Uiso 1 1 calc R . .
H36C H 0.1234 0.2510 0.0637 0.072 Uiso 1 1 calc R . .
C37 C 0.2639(2) 0.1718(7) 0.1627(4) 0.033(2) Uani 1 1 d U . .
H37A H 0.2566 0.1230 0.1327 0.040 Uiso 1 1 calc R . .
H37B H 0.2817 0.2016 0.1613 0.040 Uiso 1 1 calc R . .
C38 C 0.2733(2) 0.1232(8) 0.2170(4) 0.036(2) Uani 1 1 d U . .
H38A H 0.2780 0.1722 0.2466 0.044 Uiso 1 1 calc R . .
H38B H 0.2561 0.0863 0.2165 0.044 Uiso 1 1 calc R . .
C39 C 0.2987(4) 0.0593(11) 0.2334(5) 0.063(4) Uani 1 1 d U . .
H39A H 0.2950 0.0177 0.2007 0.076 Uiso 1 1 calc R . .
H39B H 0.3162 0.0989 0.2388 0.076 Uiso 1 1 calc R . .
C40 C 0.3074(3) -0.0014(8) 0.2818(5) 0.044(3) Uani 1 1 d U . .
H40A H 0.3042 0.0316 0.3117 0.066 Uiso 1 1 calc R . .
H40B H 0.3286 -0.0177 0.2951 0.066 Uiso 1 1 calc R . .
H40C H 0.2954 -0.0596 0.2716 0.066 Uiso 1 1 calc R . .
C41 C 0.2504(2) 0.3283(7) 0.1907(4) 0.034(2) Uani 1 1 d U . .
H41A H 0.2350 0.3786 0.1774 0.041 Uiso 1 1 calc R . .
H41B H 0.2512 0.3044 0.2269 0.041 Uiso 1 1 calc R . .
C42 C 0.2798(3) 0.3736(8) 0.2023(5) 0.044(2) Uani 1 1 d U . .
H42A H 0.2799 0.3957 0.1665 0.052 Uiso 1 1 calc R . .
H42B H 0.2959 0.3264 0.2193 0.052 Uiso 1 1 calc R . .
C43 C 0.2851(3) 0.4560(9) 0.2414(5) 0.053(3) Uani 1 1 d U . .
H43A H 0.2700 0.5052 0.2217 0.064 Uiso 1 1 calc R . .
H43B H 0.2816 0.4344 0.2740 0.064 Uiso 1 1 calc R . .
C44 C 0.3148(3) 0.5017(10) 0.2632(6) 0.063(3) Uani 1 1 d U . .
H44A H 0.3304 0.4528 0.2771 0.094 Uiso 1 1 calc R . .
H44B H 0.3169 0.5448 0.2941 0.094 Uiso 1 1 calc R . .
H44C H 0.3169 0.5378 0.2330 0.094 Uiso 1 1 calc R . .
C45 C 0.2334(3) 0.2867(8) 0.0904(4) 0.036(2) Uani 1 1 d U . .
H45A H 0.2203 0.3428 0.0840 0.043 Uiso 1 1 calc R . .
H45B H 0.2524 0.3091 0.0905 0.043 Uiso 1 1 calc R . .
C46 C 0.2190(3) 0.2208(8) 0.0414(4) 0.037(2) Uani 1 1 d U . .
H46A H 0.2018 0.1891 0.0441 0.045 Uiso 1 1 calc R . .
H46B H 0.2335 0.1710 0.0428 0.045 Uiso 1 1 calc R . .
C47 C 0.2086(3) 0.2730(7) -0.0138(4) 0.037(2) Uani 1 1 d U . .
H47A H 0.2261 0.3037 -0.0162 0.044 Uiso 1 1 calc R . .
H47B H 0.1947 0.3239 -0.0142 0.044 Uiso 1 1 calc R . .
C48 C 0.1932(3) 0.2111(8) -0.0652(5) 0.047(3) Uani 1 1 d U . .
H48A H 0.2069 0.1608 -0.0655 0.070 Uiso 1 1 calc R . .
H48B H 0.1875 0.2500 -0.0992 0.070 Uiso 1 1 calc R . .
H48C H 0.1754 0.1826 -0.0641 0.070 Uiso 1 1 calc R . .
N1 N 0.09003(19) 0.9598(6) 0.0272(5) 0.047(3) Uani 1 1 d . . .
N2 N 0.0993(3) 0.5083(10) 0.8133(5) 0.069(3) Uani 1 1 d . . .
N3 N 0.23999(16) 0.2473(5) 0.1486(3) 0.0221(16) Uani 1 1 d . . .
O1W O 0.0366(10) 0.193(3) 0.8136(17) 0.167(13) Uani 0.50 1 d PU . .
O2W O 0.0000 0.163(4) 0.7500 0.171(17) Uani 0.50 2 d SPU . .

loop_
_atom_site_aniso_label
_atom_site_aniso_U_11
_atom_site_aniso_U_22
_atom_site_aniso_U_33
_atom_site_aniso_U_23
_atom_site_aniso_U_13
_atom_site_aniso_U_12
Mo1 0.0283(4) 0.0372(5) 0.0189(4) -0.0025(3) 0.0110(3) 0.0018(4)
Mo2 0.0308(4) 0.0170(4) 0.0334(4) -0.0011(3) 0.0195(4) -0.0017(3)
Mo3 0.0235(4) 0.0244(4) 0.0274(4) -0.0006(3) 0.0118(3) -0.0005(3)
Mo4 0.0236(4) 0.0135(4) 0.0211(4) 0.0028(3) 0.0053(3) 0.0086(3)
Mo6 0.0189(4) 0.0110(4) 0.0200(4) -0.0022(3) 0.0086(3) -0.0037(3)
V1 0.0236(4) 0.0135(4) 0.0211(4) 0.0028(3) 0.0053(3) 0.0086(3)
V2 0.0189(4) 0.0110(4) 0.0200(4) -0.0022(3) 0.0086(3) -0.0037(3)
Mo5 0.0368(5) 0.0180(4) 0.0345(4) 0.0010(3) 0.0229(4) 0.0072(3)
Mo7 0.0221(4) 0.0485(6) 0.0393(5) 0.0075(4) -0.0020(4) -0.0080(4)
Mo8 0.0491(6) 0.0315(5) 0.0386(5) 0.0144(4) -0.0102(5) -0.0062(4)
Mo9 0.0365(5) 0.0260(5) 0.0399(5) -0.0014(4) 0.0120(4) -0.0042(4)
Mo10 0.0263(4) 0.0288(5) 0.0358(5) -0.0017(4) 0.0081(4) -0.0047(3)
Mo11 0.0385(6) 0.0259(5) 0.0263(5) -0.0023(4) 0.0058(4) -0.0006(4)
Mo12 0.0245(5) 0.0228(5) 0.0584(7) 0.0114(5) 0.0146(5) -0.0039(4)
V3 0.0385(6) 0.0259(5) 0.0263(5) -0.0023(4) 0.0058(4) -0.0006(4)
V4 0.0245(5) 0.0228(5) 0.0584(7) 0.0114(5) 0.0146(5) -0.0039(4)
S1 0.0174(13) 0.0092(13) 0.0151(13) -0.0007(11) 0.0073(11) 0.0025(10)
S2 0.0174(14) 0.0177(15) 0.0233(15) 0.0048(12) -0.0019(12) -0.0044(12)
O1 0.036(4) 0.052(4) 0.028(3) -0.002(3) 0.016(3) -0.007(3)
O2 0.030(4) 0.056(5) 0.087(6) -0.044(4) 0.022(4) -0.012(4)
O3 0.034(4) 0.062(5) 0.078(5) 0.043(4) 0.027(4) 0.014(4)
O4 0.030(4) 0.048(4) 0.086(5) -0.041(4) 0.019(4) 0.003(3)
O5 0.028(3) 0.058(4) 0.071(5) 0.043(4) 0.024(3) 0.006(3)
O6 0.054(4) 0.027(3) 0.049(4) 0.010(3) 0.036(3) 0.008(3)
O7 0.061(5) 0.043(4) 0.027(3) -0.003(3) 0.017(3) 0.028(4)
O8 0.060(4) 0.035(4) 0.025(3) 0.005(3) 0.016(3) 0.026(3)
O10 0.048(4) 0.017(3) 0.045(4) -0.015(3) 0.010(3) -0.008(3)
O11 0.032(4) 0.068(6) 0.073(6) 0.049(5) 0.026(4) 0.011(4)
O12 0.064(5) 0.045(4) 0.024(3) 0.003(3) 0.018(3) 0.026(4)
O13 0.033(4) 0.066(5) 0.035(4) -0.004(3) 0.016(3) 0.005(3)
O14 0.095(6) 0.035(4) 0.027(4) -0.005(3) 0.023(4) -0.026(4)
O16 0.087(5) 0.034(4) 0.026(3) -0.004(3) 0.021(3) -0.021(4)
O17 0.036(4) 0.025(4) 0.039(4) 0.013(3) 0.007(3) 0.006(3)
O18 0.033(4) 0.050(5) 0.080(6) -0.047(4) 0.018(4) -0.002(4)
O19 0.091(6) 0.036(4) 0.032(4) -0.002(3) 0.025(4) -0.030(4)
O20 0.055(4) 0.025(3) 0.059(4) -0.007(3) 0.044(4) 0.000(3)
O21 0.029(6) 0.023(6) 0.024(5) -0.002(5) 0.020(5) -0.002(5)
O22 0.023(6) 0.020(6) 0.029(6) -0.003(5) 0.016(5) 0.000(5)
O23 0.027(6) 0.017(5) 0.028(6) -0.005(5) 0.024(5) -0.002(4)
O24 0.031(6) 0.011(5) 0.022(5) 0.001(4) 0.012(5) 0.008(4)
O25 0.039(4) 0.057(5) 0.059(5) -0.015(4) 0.004(4) 0.005(4)
O26 0.087(5) 0.062(5) 0.053(4) -0.005(4) 0.020(4) -0.044(4)
O27 0.102(6) 0.071(6) 0.036(4) -0.011(4) 0.017(4) -0.052(5)
O28 0.064(5) 0.073(5) 0.066(5) 0.028(4) 0.042(4) 0.034(4)
O29 0.058(5) 0.037(4) 0.042(4) 0.011(3) 0.010(4) -0.001(4)
O30 0.054(5) 0.037(5) 0.109(7) -0.028(5) -0.018(5) 0.007(4)
O31 0.096(6) 0.070(5) 0.046(5) -0.003(4) 0.020(4) -0.048(5)
O32 0.040(4) 0.038(4) 0.090(5) 0.007(4) 0.021(4) 0.000(3)
O33 0.034(4) 0.049(4) 0.055(4) 0.014(4) 0.018(3) -0.002(3)
O34 0.029(3) 0.049(4) 0.048(4) 0.015(3) 0.014(3) 0.001(3)
O35 0.057(5) 0.073(6) 0.060(5) 0.029(4) 0.036(4) 0.028(4)
O36 0.066(5) 0.041(5) 0.067(5) 0.010(4) -0.011(4) -0.012(4)
O37 0.066(5) 0.075(6) 0.064(5) 0.034(5) 0.036(4) 0.035(5)
O38 0.034(4) 0.057(5) 0.048(4) 0.022(4) 0.014(3) 0.005(3)
O39 0.019(5) 0.023(6) 0.025(6) -0.003(5) 0.003(5) -0.006(5)
O40 0.017(5) 0.033(6) 0.031(6) 0.003(5) 0.009(5) -0.005(5)
O41 0.024(6) 0.032(6) 0.024(6) 0.005(5) 0.007(5) -0.005(5)
O42 0.029(6) 0.018(6) 0.027(6) 0.001(5) 0.005(5) -0.004(5)
O43 0.047(5) 0.040(5) 0.116(8) -0.021(5) -0.015(5) 0.007(4)
O44 0.071(6) 0.103(7) 0.036(4) 0.008(5) 0.022(4) -0.019(6)
O45 0.048(5) 0.046(5) 0.113(7) -0.021(5) -0.008(5) 0.007(4)
O46 0.067(5) 0.031(4) 0.067(5) -0.004(4) 0.042(4) -0.013(4)
C1 0.036(6) 0.032(6) 0.115(9) -0.028(6) 0.036(6) -0.005(5)
C2 0.053(7) 0.038(6) 0.124(9) -0.008(7) 0.055(7) -0.001(5)
C3 0.085(9) 0.048(8) 0.146(12) -0.018(8) 0.075(9) 0.006(7)
C4 0.094(10) 0.055(8) 0.133(11) -0.014(8) 0.072(9) 0.001(7)
C5 0.028(5) 0.023(5) 0.114(9) -0.007(6) 0.019(6) -0.005(4)
C6 0.035(6) 0.031(6) 0.118(9) -0.002(6) 0.026(6) 0.010(5)
C7 0.030(6) 0.056(8) 0.129(12) 0.008(8) 0.023(7) 0.005(6)
C8 0.046(6) 0.039(6) 0.125(10) 0.011(7) 0.016(7) 0.003(5)
C9 0.031(5) 0.029(5) 0.106(8) 0.005(6) 0.019(6) 0.000(4)
C10 0.043(6) 0.057(7) 0.078(7) 0.000(6) 0.018(6) 0.008(5)
C11 0.049(8) 0.112(11) 0.096(10) 0.008(9) 0.015(7) 0.000(8)
C12 0.075(7) 0.092(8) 0.098(8) 0.001(7) 0.012(7) 0.007(7)
C13 0.026(5) 0.021(5) 0.087(8) -0.011(5) 0.020(5) -0.004(4)
C14 0.036(5) 0.033(5) 0.068(6) -0.004(5) 0.020(5) 0.001(4)
C15 0.043(6) 0.036(6) 0.049(6) 0.001(5) 0.015(5) 0.007(5)
C16 0.048(5) 0.044(5) 0.048(5) 0.005(5) 0.022(4) 0.003(4)
C17 0.055(7) 0.078(8) 0.063(7) -0.014(7) 0.014(6) -0.007(6)
C18 0.054(7) 0.099(9) 0.083(8) -0.013(8) 0.018(6) -0.011(7)
C19 0.058(7) 0.087(8) 0.081(8) 0.011(7) 0.035(6) -0.011(7)
C20 0.061(6) 0.082(7) 0.065(6) 0.015(6) 0.027(5) -0.010(6)
C21 0.056(7) 0.073(8) 0.058(7) -0.012(6) 0.025(6) 0.003(6)
C22 0.056(7) 0.065(7) 0.073(7) 0.000(6) 0.036(6) -0.006(6)
C23 0.059(7) 0.061(7) 0.076(8) 0.003(6) 0.042(6) 0.004(6)
C24 0.083(8) 0.062(8) 0.089(8) 0.009(7) 0.033(7) 0.003(7)
C25 0.062(8) 0.098(10) 0.069(8) -0.037(8) 0.012(7) 0.001(8)
C26 0.061(8) 0.101(10) 0.085(9) -0.029(8) 0.025(7) 0.005(7)
C27 0.063(9) 0.117(12) 0.106(11) -0.057(10) 0.016(8) 0.004(9)
C28 0.066(9) 0.122(12) 0.095(10) -0.037(9) 0.028(8) 0.012(9)
C29 0.043(6) 0.105(9) 0.047(6) -0.011(6) 0.015(5) -0.003(6)
C30 0.054(7) 0.126(10) 0.049(7) -0.009(7) 0.017(6) 0.001(8)
C31 0.047(7) 0.153(14) 0.073(9) 0.014(10) 0.024(7) -0.004(9)
C32 0.054(7) 0.138(11) 0.070(8) 0.007(8) 0.015(7) -0.011(8)
C33 0.034(5) 0.028(5) 0.032(5) 0.000(4) 0.018(4) -0.006(4)
C34 0.035(5) 0.037(5) 0.034(5) 0.001(4) 0.015(4) 0.007(4)
C35 0.039(6) 0.044(6) 0.049(6) 0.014(5) 0.016(5) 0.006(5)
C36 0.035(6) 0.046(6) 0.055(6) 0.010(5) 0.012(5) 0.004(5)
C37 0.036(5) 0.034(5) 0.038(5) -0.004(4) 0.023(4) 0.003(4)
C38 0.035(5) 0.035(5) 0.035(5) 0.003(4) 0.009(4) 0.002(4)
C39 0.086(9) 0.069(8) 0.046(6) 0.014(6) 0.038(6) 0.036(7)
C40 0.049(6) 0.036(6) 0.038(5) 0.001(5) 0.010(5) 0.006(5)
C41 0.042(5) 0.026(5) 0.034(5) -0.002(4) 0.015(4) 0.002(4)
C42 0.057(6) 0.034(5) 0.039(5) -0.002(4) 0.019(5) -0.006(5)
C43 0.055(7) 0.043(6) 0.051(7) -0.011(5) 0.010(6) -0.015(5)
C44 0.078(8) 0.052(7) 0.047(6) -0.011(5) 0.014(6) -0.023(6)
C45 0.047(5) 0.033(5) 0.035(5) 0.006(4) 0.024(4) 0.008(4)
C46 0.042(5) 0.040(5) 0.031(5) -0.006(4) 0.017(4) -0.007(4)
C47 0.047(6) 0.028(5) 0.037(5) -0.002(4) 0.020(5) 0.000(4)
C48 0.061(6) 0.036(5) 0.038(5) 0.000(5) 0.015(5) -0.006(5)
N1 0.025(5) 0.014(4) 0.097(8) -0.010(5) 0.019(5) -0.004(3)
N2 0.065(8) 0.086(9) 0.052(7) -0.014(6) 0.020(6) 0.005(7)
N3 0.025(4) 0.017(4) 0.023(4) -0.001(3) 0.008(3) 0.002(3)
O1W 0.19(3) 0.11(2) 0.16(2) -0.017(18) 0.04(2) -0.022(19)
O2W 0.21(4) 0.13(3) 0.19(4) 0.000 0.09(3) 0.000

loop_
_atom_type_symbol
_atom_type_description
_atom_type_scat_dispersion_real
_atom_type_scat_dispersion_imag
_atom_type_scat_source
C C 0.0033 0.0016 'International Tables Vol C Tables 4.2.6.8 and 6.1.1.4'
H H 0.0000 0.0000 'International Tables Vol C Tables 4.2.6.8 and 6.1.1.4'
N N 0.0061 0.0033 'International Tables Vol C Tables 4.2.6.8 and 6.1.1.4'
O O 0.0106 0.0060 'International Tables Vol C Tables 4.2.6.8 and 6.1.1.4'
S S 0.1246 0.1234 'International Tables Vol C Tables 4.2.6.8 and 6.1.1.4'
V V 0.3005 0.5294 'International Tables Vol C Tables 4.2.6.8 and 6.1.1.4'
Mo Mo -1.6832 0.6857 'International Tables Vol C Tables 4.2.6.8 and 6.1.1.4'

loop_
_geom_angle_atom_site_label_1
_geom_angle_atom_site_label_2
_geom_angle_atom_site_label_3
_geom_angle
_geom_angle_site_symmetry_1
_geom_angle_site_symmetry_3
O1 Mo1 O3 105.2(4) . .
O1 Mo1 O2 103.1(4) . .
O3 Mo1 O2 95.7(4) . .
O1 Mo1 O4 101.1(4) . .
O3 Mo1 O4 152.5(4) . .
O2 Mo1 O4 85.8(3) . .
O1 Mo1 O5 102.5(4) . .
O3 Mo1 O5 86.5(3) . .
O2 Mo1 O5 152.7(4) . .
O4 Mo1 O5 80.2(3) . .
O6 Mo2 O4 103.4(4) . .
O6 Mo2 O8 104.4(4) . .
O4 Mo2 O8 96.3(3) . .
O6 Mo2 O18 101.9(4) . 7_565
O4 Mo2 O18 86.1(3) . 7_565
O8 Mo2 O18 152.2(4) . 7_565
O6 Mo2 O7 102.2(4) . .
O4 Mo2 O7 152.9(4) . .
O8 Mo2 O7 86.0(3) . .
O18 Mo2 O7 79.9(3) 7_565 .
O6 Mo2 O22 159.5(4) . .
O4 Mo2 O22 65.0(4) . .
O8 Mo2 O22 93.9(4) . .
O18 Mo2 O22 62.0(4) 7_565 .
O7 Mo2 O22 87.9(4) . .
O13 Mo3 O14 104.1(4) . .
O13 Mo3 O12 103.7(4) . .
O14 Mo3 O12 95.1(4) . .
O13 Mo3 O8 102.7(4) . .
O14 Mo3 O8 152.1(4) . .
O12 Mo3 O8 85.9(3) . .
O13 Mo3 O16 102.0(4) . .
O14 Mo3 O16 86.5(3) . .
O12 Mo3 O16 153.1(4) . .
O8 Mo3 O16 80.6(3) . .
O13 Mo3 O24 160.5(4) . .
O14 Mo3 O24 64.3(4) . .
O12 Mo3 O24 93.3(4) . .
O8 Mo3 O24 87.8(4) . .
O16 Mo3 O24 63.2(4) . .
O17 Mo4 O19 104.0(4) . .
O17 Mo4 O18 103.5(4) . .
O19 Mo4 O18 95.5(4) . .
O17 Mo4 O14 102.9(4) . .
O19 Mo4 O14 86.8(3) . .
O18 Mo4 O14 152.1(4) . .
O17 Mo4 O2 101.6(4) . 7_565
O19 Mo4 O2 153.3(4) . 7_565
O18 Mo4 O2 85.6(3) . 7_565
O14 Mo4 O2 80.4(4) . 7_565
O17 Mo4 O22 159.3(4) . 7_565
O19 Mo4 O22 93.3(4) . 7_565
O18 Mo4 O22 63.0(4) . 7_565
O14 Mo4 O22 89.1(4) . 7_565
O2 Mo4 O22 63.4(4) 7_565 7_565
O10 Mo6 O7 103.8(4) . .
O10 Mo6 O11 103.5(4) . .
O7 Mo6 O11 96.0(4) . .
O10 Mo6 O12 102.0(4) . .
O7 Mo6 O12 86.5(3) . .
O11 Mo6 O12 153.0(4) . .
O10 Mo6 O3 102.2(4) . 7_565
O7 Mo6 O3 152.8(4) . 7_565
O11 Mo6 O3 85.8(3) . 7_565
O12 Mo6 O3 80.2(3) . 7_565
O10 Mo6 O23 159.8(4) . 7_565
O7 Mo6 O23 93.7(4) . 7_565
O11 Mo6 O23 64.0(4) . 7_565
O12 Mo6 O23 89.0(4) . 7_565
O3 Mo6 O23 62.6(4) 7_565 7_565
O20 Mo5 O16 102.9(4) . .
O20 Mo5 O5 104.1(4) . .
O16 Mo5 O5 95.5(4) . .
O20 Mo5 O19 102.4(4) . .
O16 Mo5 O19 86.3(3) . .
O5 Mo5 O19 152.3(4) . .
O20 Mo5 O11 102.9(4) . 7_565
O16 Mo5 O11 152.9(4) . 7_565
O5 Mo5 O11 86.2(3) . 7_565
O19 Mo5 O11 80.2(4) . 7_565
O25 Mo7 O37 103.9(5) . 5_567
O25 Mo7 O27 103.0(5) . .
O37 Mo7 O27 95.2(5) 5_567 .
O25 Mo7 O28 103.4(5) . .
O37 Mo7 O28 86.9(4) 5_567 .
O27 Mo7 O28 152.2(4) . .
O25 Mo7 O26 102.6(4) . .
O37 Mo7 O26 152.5(5) 5_567 .
O27 Mo7 O26 85.9(4) . .
O28 Mo7 O26 80.0(4) . .
O25 Mo7 O41 158.4(4) . .
O37 Mo7 O41 95.4(5) 5_567 .
O27 Mo7 O41 65.1(4) . .
O28 Mo7 O41 87.1(4) . .
O26 Mo7 O41 60.1(4) . .
O29 Mo8 O30 103.8(5) . .
O29 Mo8 O31 104.4(5) . .
O30 Mo8 O31 96.4(5) . .
O29 Mo8 O27 102.1(4) . .
O30 Mo8 O27 152.1(5) . .
O31 Mo8 O27 86.9(4) . .
O29 Mo8 O43 100.5(5) . 5_567
O30 Mo8 O43 85.2(4) . 5_567
O31 Mo8 O43 153.8(5) . 5_567
O27 Mo8 O43 80.2(5) . 5_567
O32 Mo9 O33 104.2(4) . .
O32 Mo9 O26 102.9(5) . .
O33 Mo9 O26 96.2(4) . .
O32 Mo9 O31 100.6(5) . .
O33 Mo9 O31 153.6(5) . .
O26 Mo9 O31 86.7(4) . .
O32 Mo9 O34 102.5(4) . .
O33 Mo9 O34 86.3(3) . .
O26 Mo9 O34 153.0(5) . .
O31 Mo9 O34 79.8(4) . .
O32 Mo9 O41 159.5(5) . .
O33 Mo9 O41 93.1(4) . .
O26 Mo9 O41 63.9(5) . .
O31 Mo9 O41 64.6(5) . .
O34 Mo9 O41 89.2(4) . .
O36 Mo10 O34 104.6(4) . .
O36 Mo10 O35 102.7(5) . .
O34 Mo10 O35 95.2(4) . .
O36 Mo10 O38 102.5(5) . .
O34 Mo10 O38 86.9(3) . .
O35 Mo10 O38 153.3(4) . .
O36 Mo10 O37 101.4(5) . .
O34 Mo10 O37 153.1(4) . .
O35 Mo10 O37 85.9(4) . .
O38 Mo10 O37 80.6(4) . .
O36 Mo10 O39 159.9(5) . .
O34 Mo10 O39 93.3(4) . .
O35 Mo10 O39 66.1(4) . .
O38 Mo10 O39 87.2(4) . .
O37 Mo10 O39 62.5(4) . .
O44 Mo11 O43 104.2(6) . .
O44 Mo11 O38 104.2(5) . .
O43 Mo11 O38 96.0(4) . .
O44 Mo11 O45 101.5(5) . .
O43 Mo11 O45 86.6(4) . .
O38 Mo11 O45 152.6(5) . .
O44 Mo11 O33 101.0(5) . .
O43 Mo11 O33 153.5(5) . .
O38 Mo11 O33 85.4(3) . .
O45 Mo11 O33 80.6(4) . .
O44 Mo11 O42 159.4(5) . .
O43 Mo11 O42 65.0(5) . .
O38 Mo11 O42 94.6(4) . .
O45 Mo11 O42 61.7(5) . .
O33 Mo11 O42 88.5(4) . .
O46 Mo12 O45 103.2(5) . .
O46 Mo12 O28 104.5(5) . .
O45 Mo12 O28 95.0(5) . .
O46 Mo12 O30 101.1(5) . 5_567
O45 Mo12 O30 86.3(4) . 5_567
O28 Mo12 O30 153.4(5) . 5_567
O46 Mo12 O35 101.7(4) . 5_567
O45 Mo12 O35 153.7(5) . 5_567
O28 Mo12 O35 86.8(4) . 5_567
O30 Mo12 O35 80.7(4) 5_567 5_567
O46 Mo12 O42 157.5(4) . .
O45 Mo12 O42 61.8(5) . .
O28 Mo12 O42 94.0(4) . .
O30 Mo12 O42 63.3(4) 5_567 .
O35 Mo12 O42 92.0(4) 5_567 .
O21 S1 O21 179.994(4) 7_565 .
O21 S1 O24 111.9(7) 7_565 .
O21 S1 O24 68.1(7) . .
O21 S1 O24 68.1(7) 7_565 7_565
O21 S1 O24 111.9(7) . 7_565
O24 S1 O24 179.994(4) . 7_565
O21 S1 O22 110.6(7) 7_565 .
O21 S1 O22 69.4(7) . .
O24 S1 O22 108.4(6) . .
O24 S1 O22 71.6(6) 7_565 .
O21 S1 O22 69.4(7) 7_565 7_565
O21 S1 O22 110.6(7) . 7_565
O24 S1 O22 71.6(6) . 7_565
O24 S1 O22 108.4(6) 7_565 7_565
O22 S1 O22 180.0(6) . 7_565
O21 S1 O23 111.4(6) 7_565 7_565
O21 S1 O23 68.6(6) . 7_565
O24 S1 O23 107.9(6) . 7_565
O24 S1 O23 72.1(6) 7_565 7_565
O22 S1 O23 106.4(6) . 7_565
O22 S1 O23 73.6(6) 7_565 7_565
O21 S1 O23 68.6(6) 7_565 .
O21 S1 O23 111.4(6) . .
O24 S1 O23 72.1(6) . .
O24 S1 O23 107.9(6) 7_565 .
O22 S1 O23 73.6(6) . .
O22 S1 O23 106.4(6) 7_565 .
O23 S1 O23 179.997(2) 7_565 .
O40 S2 O40 180.0(12) . 5_567
O40 S2 O39 64.1(7) . .
O40 S2 O39 115.9(7) 5_567 .
O40 S2 O39 115.9(7) . 5_567
O40 S2 O39 64.1(7) 5_567 5_567
O39 S2 O39 180.0(7) . 5_567
O40 S2 O41 111.5(7) . 5_567
O40 S2 O41 68.5(7) 5_567 5_567
O39 S2 O41 72.2(7) . 5_567
O39 S2 O41 107.8(7) 5_567 5_567
O40 S2 O41 68.5(7) . .
O40 S2 O41 111.5(7) 5_567 .
O39 S2 O41 107.8(7) . .
O39 S2 O41 72.2(7) 5_567 .
O41 S2 O41 179.995(8) 5_567 .
O40 S2 O42 111.5(7) . 5_567
O40 S2 O42 68.5(7) 5_567 5_567
O39 S2 O42 74.7(7) . 5_567
O39 S2 O42 105.3(7) 5_567 5_567
O41 S2 O42 103.9(7) 5_567 5_567
O41 S2 O42 76.1(7) . 5_567
O40 S2 O42 68.5(7) . .
O40 S2 O42 111.5(7) 5_567 .
O39 S2 O42 105.3(7) . .
O39 S2 O42 74.7(7) 5_567 .
O41 S2 O42 76.1(7) 5_567 .
O41 S2 O42 103.9(7) . .
O42 S2 O42 179.996(5) 5_567 .
Mo1 O2 V1 141.5(5) . 7_565
Mo1 O2 Mo4 141.5(5) . 7_565
V1 O2 Mo4 0.00(6) 7_565 7_565
Mo1 O3 V2 142.1(5) . 7_565
Mo1 O3 Mo6 142.1(5) . 7_565
V2 O3 Mo6 0.00(6) 7_565 7_565
Mo2 O4 Mo1 142.0(5) . .
Mo5 O5 Mo1 142.1(5) . .
Mo6 O7 Mo2 141.7(5) . .
Mo2 O8 Mo3 142.8(4) . .
Mo6 O11 Mo5 142.1(5) . 7_565
Mo3 O12 Mo6 141.5(5) . .
Mo3 O14 Mo4 142.3(5) . .
Mo5 O16 Mo3 141.7(5) . .
Mo4 O18 Mo2 142.1(5) . 7_565
Mo4 O19 Mo5 142.2(5) . .
S1 O21 O24 57.2(6) . .
S1 O21 O23 58.0(6) . 7_565
O24 O21 O23 94.5(8) . 7_565
S1 O21 O22 57.0(6) . .
O24 O21 O22 93.9(9) . .
O23 O21 O22 92.7(8) 7_565 .
S1 O22 O21 53.5(6) . .
S1 O22 O24 53.7(5) . 7_565
O21 O22 O24 90.1(8) . 7_565
S1 O22 O23 53.7(5) . .
O21 O22 O23 89.0(8) . .
O24 O22 O23 86.1(7) 7_565 .
S1 O22 Mo2 126.1(7) . .
O21 O22 Mo2 72.8(6) . .
O24 O22 Mo2 139.4(7) 7_565 .
O23 O22 Mo2 128.7(7) . .
S1 O22 Mo4 124.4(6) . 7_565
O21 O22 Mo4 130.2(7) . 7_565
O24 O22 Mo4 70.9(5) 7_565 7_565
O23 O22 Mo4 132.7(7) . 7_565
Mo2 O22 Mo4 92.2(4) . 7_565
S1 O23 O21 53.4(5) . 7_565
S1 O23 O24 53.0(5) . .
O21 O23 O24 89.6(8) 7_565 .
S1 O23 O22 52.8(5) . .
O21 O23 O22 88.0(7) 7_565 .
O24 O23 O22 85.2(7) . .
S1 O23 Mo6 126.9(6) . 7_565
O21 O23 Mo6 73.7(6) 7_565 7_565
O24 O23 Mo6 131.3(7) . 7_565
O22 O23 Mo6 137.5(7) . 7_565
S1 O23 V2 126.9(6) . 7_565
O21 O23 V2 73.7(6) 7_565 7_565
O24 O23 V2 131.3(7) . 7_565
O22 O23 V2 137.5(7) . 7_565
Mo6 O23 V2 0.00(4) 7_565 7_565
S1 O24 O21 54.7(6) . .
S1 O24 O22 54.7(6) . 7_565
O21 O24 O22 91.2(8) . 7_565
S1 O24 O23 54.9(5) . .
O21 O24 O23 91.8(8) . .
O22 O24 O23 87.1(8) 7_565 .
S1 O24 Mo3 127.5(6) . .
O21 O24 Mo3 73.0(6) . .
O22 O24 Mo3 130.1(7) 7_565 .
O23 O24 Mo3 138.8(7) . .
Mo9 O26 Mo7 142.1(7) . .
Mo7 O27 Mo8 141.8(5) . .
Mo12 O28 Mo7 141.9(5) . .
Mo8 O30 V4 142.3(6) . 5_567
Mo8 O30 Mo12 142.3(6) . 5_567
V4 O30 Mo12 0.00(4) 5_567 5_567
Mo8 O31 Mo9 139.9(6) . .
Mo9 O33 Mo11 142.2(5) . .
Mo10 O34 Mo9 140.7(5) . .
Mo10 O35 V4 140.6(6) . 5_567
Mo10 O35 Mo12 140.6(6) . 5_567
V4 O35 Mo12 0.00(5) 5_567 5_567
Mo7 O37 Mo10 142.4(6) 5_567 .
Mo11 O38 Mo10 141.8(5) . .
S2 O39 O40 54.9(7) . .
S2 O39 O41 55.1(6) . 5_567
O40 O39 O41 93.6(9) . 5_567
S2 O39 Mo10 130.0(7) . .
O40 O39 Mo10 75.3(7) . .
O41 O39 Mo10 142.6(8) 5_567 .
S2 O40 O39 61.0(7) . .
S2 O40 O41 59.8(7) . .
O39 O40 O41 100.2(10) . .
S2 O40 O42 60.4(7) . .
O39 O40 O42 98.4(10) . .
O41 O40 O42 94.5(9) . .
S2 O41 O40 51.7(6) . .
S2 O41 O39 52.7(6) . 5_567
O40 O41 O39 90.7(9) . 5_567
S2 O41 Mo9 128.7(7) . .
O40 O41 Mo9 77.1(7) . .
O39 O41 Mo9 135.4(8) 5_567 .
S2 O41 Mo7 122.9(7) . .
O40 O41 Mo7 141.6(8) . .
O39 O41 Mo7 70.2(6) 5_567 .
Mo9 O41 Mo7 93.2(4) . .
S2 O42 O40 51.1(6) . .
S2 O42 Mo11 127.7(7) . .
O40 O42 Mo11 76.7(7) . .
S2 O42 Mo12 122.5(7) . .
O40 O42 Mo12 133.0(8) . .
Mo11 O42 Mo12 93.7(5) . .
Mo11 O43 Mo8 141.4(6) . 5_567
Mo12 O45 Mo11 141.9(7) . .
C2 C1 N1 114.8(10) . .
C2 C1 H1A 108.6 . .
N1 C1 H1A 108.6 . .
C2 C1 H1B 108.6 . .
N1 C1 H1B 108.6 . .
H1A C1 H1B 107.5 . .
C1 C2 C3 110.0(12) . .
C1 C2 H2A 109.7 . .
C3 C2 H2A 109.7 . .
C1 C2 H2B 109.7 . .
C3 C2 H2B 109.7 . .
H2A C2 H2B 108.2 . .
C4 C3 C2 111.7(13) . .
C4 C3 H3A 109.3 . .
C2 C3 H3A 109.3 . .
C4 C3 H3B 109.3 . .
C2 C3 H3B 109.3 . .
H3A C3 H3B 107.9 . .
C3 C4 H4A 109.5 . .
C3 C4 H4B 109.5 . .
H4A C4 H4B 109.5 . .
C3 C4 H4C 109.5 . .
H4A C4 H4C 109.5 . .
H4B C4 H4C 109.5 . .
C6 C5 N1 115.5(9) . .
C6 C5 H5A 108.4 . .
N1 C5 H5A 108.4 . .
C6 C5 H5B 108.4 . .
N1 C5 H5B 108.4 . .
H5A C5 H5B 107.5 . .
C5 C6 C7 108.5(11) . .
C5 C6 H6A 110.0 . .
C7 C6 H6A 110.0 . .
C5 C6 H6B 110.0 . .
C7 C6 H6B 110.0 . .
H6A C6 H6B 108.4 . .
C8 C7 C6 114.3(13) . .
C8 C7 H7A 108.7 . .
C6 C7 H7A 108.7 . .
C8 C7 H7B 108.7 . .
C6 C7 H7B 108.7 . .
H7A C7 H7B 107.6 . .
C7 C8 H8A 109.5 . .
C7 C8 H8B 109.5 . .
H8A C8 H8B 109.5 . .
C7 C8 H8C 109.5 . .
H8A C8 H8C 109.5 . .
H8B C8 H8C 109.5 . .
C10 C9 N1 116.3(10) . .
C10 C9 H9A 108.2 . .
N1 C9 H9A 108.2 . .
C10 C9 H9B 108.2 . .
N1 C9 H9B 108.2 . .
H9A C9 H9B 107.4 . .
C9 C10 C11 107.8(12) . .
C9 C10 H10A 110.2 . .
C11 C10 H10A 110.2 . .
C9 C10 H10B 110.2 . .
C11 C10 H10B 110.2 . .
H10A C10 H10B 108.5 . .
C12 C11 C10 108.0(15) . .
C12 C11 H11A 110.1 . .
C10 C11 H11A 110.1 . .
C12 C11 H11B 110.1 . .
C10 C11 H11B 110.1 . .
H11A C11 H11B 108.4 . .
C11 C12 H12A 109.5 . .
C11 C12 H12B 109.5 . .
H12A C12 H12B 109.5 . .
C11 C12 H12C 109.5 . .
H12A C12 H12C 109.5 . .
H12B C12 H12C 109.5 . .
C14 C13 N1 117.1(9) . .
C14 C13 H13A 108.0 . .
N1 C13 H13A 108.0 . .
C14 C13 H13B 108.0 . .
N1 C13 H13B 108.0 . .
H13A C13 H13B 107.3 . .
C13 C14 C15 107.7(9) . .
C13 C14 H14A 110.2 . .
C15 C14 H14A 110.2 . .
C13 C14 H14B 110.2 . .
C15 C14 H14B 110.2 . .
H14A C14 H14B 108.5 . .
C16 C15 C14 112.1(10) . .
C16 C15 H15A 109.2 . .
C14 C15 H15A 109.2 . .
C16 C15 H15B 109.2 . .
C14 C15 H15B 109.2 . .
H15A C15 H15B 107.9 . .
C15 C16 H16A 109.5 . .
C15 C16 H16B 109.5 . .
H16A C16 H16B 109.5 . .
C15 C16 H16C 109.5 . .
H16A C16 H16C 109.5 . .
H16B C16 H16C 109.5 . .
C18 C17 N2 115.9(13) . .
C18 C17 H17A 108.3 . .
N2 C17 H17A 108.3 . .
C18 C17 H17B 108.3 . .
N2 C17 H17B 108.3 . .
H17A C17 H17B 107.4 . .
C17 C18 C19 108.3(13) . .
C17 C18 H18A 110.0 . .
C19 C18 H18A 110.0 . .
C17 C18 H18B 110.0 . .
C19 C18 H18B 110.0 . .
H18A C18 H18B 108.4 . .
C20 C19 C18 116.1(15) . .
C20 C19 H19A 108.3 . .
C18 C19 H19A 108.3 . .
C20 C19 H19B 108.3 . .
C18 C19 H19B 108.3 . .
H19A C19 H19B 107.4 . .
C19 C20 H20A 109.5 . .
C19 C20 H20B 109.5 . .
H20A C20 H20B 109.5 . .
C19 C20 H20C 109.5 . .
H20A C20 H20C 109.5 . .
H20B C20 H20C 109.5 . .
C22 C21 N2 116.0(12) . .
C22 C21 H21A 108.3 . .
N2 C21 H21A 108.3 . .
C22 C21 H21B 108.3 . .
N2 C21 H21B 108.3 . .
H21A C21 H21B 107.4 . .
C23 C22 C21 110.0(12) . .
C23 C22 H22A 109.7 . .
C21 C22 H22A 109.7 . .
C23 C22 H22B 109.7 . .
C21 C22 H22B 109.7 . .
H22A C22 H22B 108.2 . .
C22 C23 C24 112.1(13) . .
C22 C23 H23A 109.2 . .
C24 C23 H23A 109.2 . .
C22 C23 H23B 109.2 . .
C24 C23 H23B 109.2 . .
H23A C23 H23B 107.9 . .
C23 C24 H24A 109.5 . .
C23 C24 H24B 109.5 . .
H24A C24 H24B 109.5 . .
C23 C24 H24C 109.5 . .
H24A C24 H24C 109.5 . .
H24B C24 H24C 109.5 . .
N2 C25 C26 115.1(13) . .
N2 C25 H25A 108.5 . .
C26 C25 H25A 108.5 . .
N2 C25 H25B 108.5 . .
C26 C25 H25B 108.5 . .
H25A C25 H25B 107.5 . .
C27 C26 C25 111.0(14) . .
C27 C26 H26A 109.4 . .
C25 C26 H26A 109.4 . .
C27 C26 H26B 109.4 . .
C25 C26 H26B 109.4 . .
H26A C26 H26B 108.0 . .
C26 C27 C28 112.8(15) . .
C26 C27 H27A 109.0 . .
C28 C27 H27A 109.0 . .
C26 C27 H27B 109.0 . .
C28 C27 H27B 109.0 . .
H27A C27 H27B 107.8 . .
C27 C28 H28A 109.5 . .
C27 C28 H28B 109.5 . .
H28A C28 H28B 109.5 . .
C27 C28 H28C 109.5 . .
H28A C28 H28C 109.5 . .
H28B C28 H28C 109.5 . .
N2 C29 C30 116.9(12) . .
N2 C29 H29A 108.1 . .
C30 C29 H29A 108.1 . .
N2 C29 H29B 108.1 . .
C30 C29 H29B 108.1 . .
H29A C29 H29B 107.3 . .
C31 C30 C29 111.4(13) . .
C31 C30 H30A 109.3 . .
C29 C30 H30A 109.3 . .
C31 C30 H30B 109.3 . .
C29 C30 H30B 109.3 . .
H30A C30 H30B 108.0 . .
C30 C31 C32 114.3(15) . .
C30 C31 H31A 108.7 . .
C32 C31 H31A 108.7 . .
C30 C31 H31B 108.7 . .
C32 C31 H31B 108.7 . .
H31A C31 H31B 107.6 . .
C31 C32 H32A 109.5 . .
C31 C32 H32B 109.5 . .
H32A C32 H32B 109.5 . .
C31 C32 H32C 109.5 . .
H32A C32 H32C 109.5 . .
H32B C32 H32C 109.5 . .
C34 C33 N3 117.0(8) . .
C34 C33 H33A 108.1 . .
N3 C33 H33A 108.1 . .
C34 C33 H33B 108.1 . .
N3 C33 H33B 108.1 . .
H33A C33 H33B 107.3 . .
C35 C34 C33 112.1(9) . .
C35 C34 H34A 109.2 . .
C33 C34 H34A 109.2 . .
C35 C34 H34B 109.2 . .
C33 C34 H34B 109.2 . .
H34A C34 H34B 107.9 . .
C34 C35 C36 114.0(10) . .
C34 C35 H35A 108.7 . .
C36 C35 H35A 108.7 . .
C34 C35 H35B 108.7 . .
C36 C35 H35B 108.7 . .
H35A C35 H35B 107.6 . .
C35 C36 H36A 109.5 . .
C35 C36 H36B 109.5 . .
H36A C36 H36B 109.5 . .
C35 C36 H36C 109.5 . .
H36A C36 H36C 109.5 . .
H36B C36 H36C 109.5 . .
C38 C37 N3 117.5(8) . .
C38 C37 H37A 107.9 . .
N3 C37 H37A 107.9 . .
C38 C37 H37B 107.9 . .
N3 C37 H37B 107.9 . .
H37A C37 H37B 107.2 . .
C39 C38 C37 117.2(10) . .
C39 C38 H38A 108.0 . .
C37 C38 H38A 108.0 . .
C39 C38 H38B 108.0 . .
C37 C38 H38B 108.0 . .
H38A C38 H38B 107.2 . .
C40 C39 C38 122.1(11) . .
C40 C39 H39A 106.8 . .
C38 C39 H39A 106.8 . .
C40 C39 H39B 106.8 . .
C38 C39 H39B 106.8 . .
H39A C39 H39B 106.7 . .
C39 C40 H40A 109.5 . .
C39 C40 H40B 109.5 . .
H40A C40 H40B 109.5 . .
C39 C40 H40C 109.5 . .
H40A C40 H40C 109.5 . .
H40B C40 H40C 109.5 . .
C42 C41 N3 118.2(9) . .
C42 C41 H41A 107.8 . .
N3 C41 H41A 107.8 . .
C42 C41 H41B 107.8 . .
N3 C41 H41B 107.8 . .
H41A C41 H41B 107.1 . .
C41 C42 C43 110.4(10) . .
C41 C42 H42A 109.6 . .
C43 C42 H42A 109.6 . .
C41 C42 H42B 109.6 . .
C43 C42 H42B 109.6 . .
H42A C42 H42B 108.1 . .
C44 C43 C42 117.7(12) . .
C44 C43 H43A 107.9 . .
C42 C43 H43A 107.9 . .
C44 C43 H43B 107.9 . .
C42 C43 H43B 107.9 . .
H43A C43 H43B 107.2 . .
C43 C44 H44A 109.5 . .
C43 C44 H44B 109.5 . .
H44A C44 H44B 109.5 . .
C43 C44 H44C 109.5 . .
H44A C44 H44C 109.5 . .
H44B C44 H44C 109.5 . .
C46 C45 N3 117.2(9) . .
C46 C45 H45A 108.0 . .
N3 C45 H45A 108.0 . .
C46 C45 H45B 108.0 . .
N3 C45 H45B 108.0 . .
H45A C45 H45B 107.2 . .
C45 C46 C47 111.6(9) . .
C45 C46 H46A 109.3 . .
C47 C46 H46A 109.3 . .
C45 C46 H46B 109.3 . .
C47 C46 H46B 109.3 . .
H46A C46 H46B 108.0 . .
C46 C47 C48 114.5(9) . .
C46 C47 H47A 108.6 . .
C48 C47 H47A 108.6 . .
C46 C47 H47B 108.6 . .
C48 C47 H47B 108.6 . .
H47A C47 H47B 107.6 . .
C47 C48 H48A 109.5 . .
C47 C48 H48B 109.5 . .
H48A C48 H48B 109.5 . .
C47 C48 H48C 109.5 . .
H48A C48 H48C 109.5 . .
H48B C48 H48C 109.5 . .
C9 N1 C13 110.7(9) . .
C9 N1 C1 105.9(9) . .
C13 N1 C1 111.5(10) . .
C9 N1 C5 111.3(11) . .
C13 N1 C5 105.1(8) . .
C1 N1 C5 112.5(9) . .
C25 N2 C29 111.3(12) . .
C25 N2 C21 105.9(11) . .
C29 N2 C21 113.8(13) . .
C25 N2 C17 111.7(13) . .
C29 N2 C17 101.7(11) . .
C21 N2 C17 112.7(11) . .
C33 N3 C37 109.3(7) . .
C33 N3 C45 111.1(7) . .
C37 N3 C45 108.5(7) . .
C33 N3 C41 108.4(7) . .
C37 N3 C41 111.0(7) . .
C45 N3 C41 108.6(7) . .

loop_
_geom_bond_atom_site_label_1
_geom_bond_atom_site_label_2
_geom_bond_distance
_geom_bond_site_symmetry_2
Mo1 O1 1.651(7) .
Mo1 O3 1.813(8) .
Mo1 O2 1.825(8) .
Mo1 O4 1.971(8) .
Mo1 O5 1.979(8) .
Mo2 O6 1.652(7) .
Mo2 O4 1.815(8) .
Mo2 O8 1.814(7) .
Mo2 O18 1.984(8) 7_565
Mo2 O7 1.986(7) .
Mo2 O22 2.479(12) .
Mo3 O13 1.641(7) .
Mo3 O14 1.820(7) .
Mo3 O12 1.825(7) .
Mo3 O8 1.968(7) .
Mo3 O16 1.978(7) .
Mo3 O24 2.482(13) .
Mo4 O17 1.640(6) .
Mo4 O19 1.813(8) .
Mo4 O18 1.814(8) .
Mo4 O14 1.968(8) .
Mo4 O2 1.986(8) 7_565
Mo4 O22 2.509(12) 7_565
Mo6 O10 1.637(6) .
Mo6 O7 1.808(7) .
Mo6 O11 1.822(8) .
Mo6 O12 1.977(7) .
Mo6 O3 1.994(8) 7_565
Mo6 O23 2.449(12) 7_565
Mo5 O20 1.651(6) .
Mo5 O16 1.818(8) .
Mo5 O5 1.822(7) .
Mo5 O19 1.976(7) .
Mo5 O11 1.974(8) 7_565
Mo7 O25 1.646(8) .
Mo7 O37 1.818(10) 5_567
Mo7 O27 1.822(9) .
Mo7 O28 1.967(9) .
Mo7 O26 1.986(10) .
Mo7 O41 2.521(12) .
Mo8 O29 1.650(8) .
Mo8 O30 1.830(10) .
Mo8 O31 1.838(11) .
Mo8 O27 1.980(9) .
Mo8 O43 1.999(11) 5_567
Mo9 O32 1.659(9) .
Mo9 O33 1.807(8) .
Mo9 O26 1.816(9) .
Mo9 O31 1.971(9) .
Mo9 O34 1.975(8) .
Mo9 O41 2.429(14) .
Mo10 O36 1.655(9) .
Mo10 O34 1.828(7) .
Mo10 O35 1.835(8) .
Mo10 O38 1.960(8) .
Mo10 O37 1.977(9) .
Mo10 O39 2.449(12) .
Mo11 O44 1.632(9) .
Mo11 O43 1.815(9) .
Mo11 O38 1.823(8) .
Mo11 O45 1.975(10) .
Mo11 O33 1.978(8) .
Mo11 O42 2.413(13) .
Mo12 O46 1.637(8) .
Mo12 O45 1.809(10) .
Mo12 O28 1.810(9) .
Mo12 O30 1.964(9) 5_567
Mo12 O35 1.983(9) 5_567
Mo12 O42 2.488(13) .
S1 O21 1.437(12) 7_565
S1 O21 1.437(12) .
S1 O24 1.480(12) .
S1 O24 1.480(12) 7_565
S1 O22 1.499(12) .
S1 O22 1.499(12) 7_565
S1 O23 1.517(11) 7_565
S1 O23 1.517(11) .
S2 O40 1.381(14) .
S2 O40 1.381(14) 5_567
S2 O39 1.477(12) .
S2 O39 1.477(12) 5_567
S2 O41 1.521(13) 5_567
S2 O41 1.521(13) .
S2 O42 1.544(13) 5_567
S2 O42 1.544(13) .
O2 V1 1.986(8) 7_565
O2 Mo4 1.986(8) 7_565
O3 V2 1.994(8) 7_565
O3 Mo6 1.994(8) 7_565
O11 Mo5 1.974(8) 7_565
O18 Mo2 1.984(8) 7_565
O21 O24 1.632(16) .
O21 O23 1.666(15) 7_565
O21 O22 1.673(17) .
O22 O24 1.743(16) 7_565
O22 O23 1.806(17) .
O22 Mo4 2.509(12) 7_565
O23 O21 1.666(15) 7_565
O23 O24 1.764(17) .
O23 Mo6 2.449(12) 7_565
O23 V2 2.449(12) 7_565
O24 O22 1.743(16) 7_565
O30 V4 1.964(9) 5_567
O30 Mo12 1.964(9) 5_567
O35 V4 1.983(9) 5_567
O35 Mo12 1.983(9) 5_567
O37 Mo7 1.818(10) 5_567
O39 O40 1.518(17) .
O39 O41 1.766(18) 5_567
O40 O41 1.638(17) .
O40 O42 1.651(18) .
O41 O39 1.766(18) 5_567
O43 Mo8 1.999(11) 5_567
C1 C2 1.49(2) .
C1 N1 1.520(16) .
C1 H1A 0.9900 .
C1 H1B 0.9900 .
C2 C3 1.53(2) .
C2 H2A 0.9900 .
C2 H2B 0.9900 .
C3 C4 1.51(2) .
C3 H3A 0.9900 .
C3 H3B 0.9900 .
C4 H4A 0.9800 .
C4 H4B 0.9800 .
C4 H4C 0.9800 .
C5 C6 1.508(16) .
C5 N1 1.530(14) .
C5 H5A 0.9900 .
C5 H5B 0.9900 .
C6 C7 1.538(18) .
C6 H6A 0.9900 .
C6 H6B 0.9900 .
C7 C8 1.49(2) .
C7 H7A 0.9900 .
C7 H7B 0.9900 .
C8 H8A 0.9800 .
C8 H8B 0.9800 .
C8 H8C 0.9800 .
C9 C10 1.49(2) .
C9 N1 1.516(17) .
C9 H9A 0.9900 .
C9 H9B 0.9900 .
C10 C11 1.54(2) .
C10 H10A 0.9900 .
C10 H10B 0.9900 .
C11 C12 1.533(9) .
C11 H11A 0.9900 .
C11 H11B 0.9900 .
C12 H12A 0.9800 .
C12 H12B 0.9800 .
C12 H12C 0.9800 .
C13 C14 1.509(15) .
C13 N1 1.519(13) .
C13 H13A 0.9900 .
C13 H13B 0.9900 .
C14 C15 1.529(15) .
C14 H14A 0.9900 .
C14 H14B 0.9900 .
C15 C16 1.514(16) .
C15 H15A 0.9900 .
C15 H15B 0.9900 .
C16 H16A 0.9800 .
C16 H16B 0.9800 .
C16 H16C 0.9800 .
C17 C18 1.43(2) .
C17 N2 1.569(19) .
C17 H17A 0.9900 .
C17 H17B 0.9900 .
C18 C19 1.55(2) .
C18 H18A 0.9900 .
C18 H18B 0.9900 .
C19 C20 1.47(2) .
C19 H19A 0.9900 .
C19 H19B 0.9900 .
C20 H20A 0.9800 .
C20 H20B 0.9800 .
C20 H20C 0.9800 .
C21 C22 1.51(2) .
C21 N2 1.519(18) .
C21 H21A 0.9900 .
C21 H21B 0.9900 .
C22 C23 1.495(19) .
C22 H22A 0.9900 .
C22 H22B 0.9900 .
C23 C24 1.54(2) .
C23 H23A 0.9900 .
C23 H23B 0.9900 .
C24 H24A 0.9800 .
C24 H24B 0.9800 .
C24 H24C 0.9800 .
C25 N2 1.521(19) .
C25 C26 1.52(2) .
C25 H25A 0.9900 .
C25 H25B 0.9900 .
C26 C27 1.48(2) .
C26 H26A 0.9900 .
C26 H26B 0.9900 .
C27 C28 1.51(2) .
C27 H27A 0.9900 .
C27 H27B 0.9900 .
C28 H28A 0.9800 .
C28 H28B 0.9800 .
C28 H28C 0.9800 .
C29 N2 1.512(19) .
C29 C30 1.53(2) .
C29 H29A 0.9900 .
C29 H29B 0.9900 .
C30 C31 1.44(2) .
C30 H30A 0.9900 .
C30 H30B 0.9900 .
C31 C32 1.50(3) .
C31 H31A 0.9900 .
C31 H31B 0.9900 .
C32 H32A 0.9800 .
C32 H32B 0.9800 .
C32 H32C 0.9800 .
C33 C34 1.505(14) .
C33 N3 1.508(12) .
C33 H33A 0.9900 .
C33 H33B 0.9900 .
C34 C35 1.472(15) .
C34 H34A 0.9900 .
C34 H34B 0.9900 .
C35 C36 1.484(15) .
C35 H35A 0.9900 .
C35 H35B 0.9900 .
C36 H36A 0.9800 .
C36 H36B 0.9800 .
C36 H36C 0.9800 .
C37 C38 1.468(14) .
C37 N3 1.513(12) .
C37 H37A 0.9900 .
C37 H37B 0.9900 .
C38 C39 1.455(16) .
C38 H38A 0.9900 .
C38 H38B 0.9900 .
C39 C40 1.437(16) .
C39 H39A 0.9900 .
C39 H39B 0.9900 .
C40 H40A 0.9800 .
C40 H40B 0.9800 .
C40 H40C 0.9800 .
C41 C42 1.494(15) .
C41 N3 1.519(12) .
C41 H41A 0.9900 .
C41 H41B 0.9900 .
C42 C43 1.495(16) .
C42 H42A 0.9900 .
C42 H42B 0.9900 .
C43 C44 1.479(18) .
C43 H43A 0.9900 .
C43 H43B 0.9900 .
C44 H44A 0.9800 .
C44 H44B 0.9800 .
C44 H44C 0.9800 .
C45 C46 1.498(15) .
C45 N3 1.523(12) .
C45 H45A 0.9900 .
C45 H45B 0.9900 .
C46 C47 1.506(14) .
C46 H46A 0.9900 .
C46 H46B 0.9900 .
C47 C48 1.513(15) .
C47 H47A 0.9900 .
C47 H47B 0.9900 .
C48 H48A 0.9800 .
C48 H48B 0.9800 .
C48 H48C 0.9800 .

loop_
_geom_torsion_atom_site_label_1
_geom_torsion_atom_site_label_2
_geom_torsion_atom_site_label_3
_geom_torsion_atom_site_label_4
_geom_torsion
_geom_torsion_site_symmetry_1
_geom_torsion_site_symmetry_4
O1 Mo1 O2 V1 153.7(8) . 7_565
O3 Mo1 O2 V1 -99.3(9) . 7_565
O4 Mo1 O2 V1 53.2(9) . 7_565
O5 Mo1 O2 V1 -6.0(15) . 7_565
O1 Mo1 O2 Mo4 153.7(8) . 7_565
O3 Mo1 O2 Mo4 -99.3(9) . 7_565
O4 Mo1 O2 Mo4 53.2(9) . 7_565
O5 Mo1 O2 Mo4 -6.0(15) . 7_565
O1 Mo1 O3 V2 -152.8(8) . 7_565
O2 Mo1 O3 V2 101.9(8) . 7_565
O4 Mo1 O3 V2 10.0(14) . 7_565
O5 Mo1 O3 V2 -50.8(8) . 7_565
O1 Mo1 O3 Mo6 -152.8(8) . 7_565
O2 Mo1 O3 Mo6 101.9(8) . 7_565
O4 Mo1 O3 Mo6 10.0(14) . 7_565
O5 Mo1 O3 Mo6 -50.8(8) . 7_565
O6 Mo2 O4 Mo1 153.3(8) . .
O8 Mo2 O4 Mo1 -100.2(8) . .
O18 Mo2 O4 Mo1 52.0(8) 7_565 .
O7 Mo2 O4 Mo1 -6.7(14) . .
O22 Mo2 O4 Mo1 -8.8(7) . .
O1 Mo1 O4 Mo2 -156.6(8) . .
O3 Mo1 O4 Mo2 40.3(12) . .
O2 Mo1 O4 Mo2 -54.0(8) . .
O5 Mo1 O4 Mo2 102.4(9) . .
O20 Mo5 O5 Mo1 -153.1(8) . .
O16 Mo5 O5 Mo1 102.1(8) . .
O19 Mo5 O5 Mo1 9.7(14) . .
O11 Mo5 O5 Mo1 -50.7(8) 7_565 .
O1 Mo1 O5 Mo5 156.6(8) . .
O3 Mo1 O5 Mo5 51.8(9) . .
O2 Mo1 O5 Mo5 -43.7(13) . .
O4 Mo1 O5 Mo5 -104.0(9) . .
O10 Mo6 O7 Mo2 -152.8(7) . .
O11 Mo6 O7 Mo2 101.7(8) . .
O12 Mo6 O7 Mo2 -51.3(8) . .
O3 Mo6 O7 Mo2 9.2(13) 7_565 .
O23 Mo6 O7 Mo2 37.4(8) 7_565 .
O6 Mo2 O7 Mo6 156.2(7) . .
O4 Mo2 O7 Mo6 -43.6(12) . .
O8 Mo2 O7 Mo6 52.3(8) . .
O18 Mo2 O7 Mo6 -103.7(8) 7_565 .
O22 Mo2 O7 Mo6 -41.8(8) . .
O6 Mo2 O8 Mo3 -153.4(7) . .
O4 Mo2 O8 Mo3 100.9(8) . .
O18 Mo2 O8 Mo3 7.4(12) 7_565 .
O7 Mo2 O8 Mo3 -51.9(7) . .
O22 Mo2 O8 Mo3 35.7(8) . .
O13 Mo3 O8 Mo2 156.6(7) . .
O14 Mo3 O8 Mo2 -39.7(12) . .
O12 Mo3 O8 Mo2 53.5(8) . .
O16 Mo3 O8 Mo2 -103.1(8) . .
O24 Mo3 O8 Mo2 -40.0(7) . .
O10 Mo6 O11 Mo5 153.9(8) . 7_565
O7 Mo6 O11 Mo5 -100.4(8) . 7_565
O12 Mo6 O11 Mo5 -6.3(14) . 7_565
O3 Mo6 O11 Mo5 52.4(8) 7_565 7_565
O23 Mo6 O11 Mo5 -9.1(7) 7_565 7_565
O13 Mo3 O12 Mo6 -153.5(7) . .
O14 Mo3 O12 Mo6 100.6(8) . .
O8 Mo3 O12 Mo6 -51.4(7) . .
O16 Mo3 O12 Mo6 8.4(13) . .
O24 Mo3 O12 Mo6 36.1(8) . .
O10 Mo6 O12 Mo3 156.5(7) . .
O7 Mo6 O12 Mo3 53.1(8) . .
O11 Mo6 O12 Mo3 -43.2(12) . .
O3 Mo6 O12 Mo3 -103.0(8) 7_565 .
O23 Mo6 O12 Mo3 -40.7(8) 7_565 .
O13 Mo3 O14 Mo4 151.5(8) . .
O12 Mo3 O14 Mo4 -103.0(8) . .
O8 Mo3 O14 Mo4 -12.1(14) . .
O16 Mo3 O14 Mo4 50.1(8) . .
O24 Mo3 O14 Mo4 -11.8(7) . .
O17 Mo4 O14 Mo3 -154.6(8) . .
O19 Mo4 O14 Mo3 -50.9(9) . .
O18 Mo4 O14 Mo3 44.7(13) . .
O2 Mo4 O14 Mo3 105.6(9) 7_565 .
O22 Mo4 O14 Mo3 42.5(9) 7_565 .
O20 Mo5 O16 Mo3 153.6(7) . .
O5 Mo5 O16 Mo3 -100.6(8) . .
O19 Mo5 O16 Mo3 51.7(8) . .
O11 Mo5 O16 Mo3 -8.3(13) 7_565 .
O13 Mo3 O16 Mo5 -156.5(7) . .
O14 Mo3 O16 Mo5 -52.8(8) . .
O12 Mo3 O16 Mo5 41.5(12) . .
O8 Mo3 O16 Mo5 102.4(8) . .
O24 Mo3 O16 Mo5 10.1(7) . .
O17 Mo4 O18 Mo2 -152.9(8) . 7_565
O19 Mo4 O18 Mo2 101.2(8) . 7_565
O14 Mo4 O18 Mo2 7.7(14) . 7_565
O2 Mo4 O18 Mo2 -52.1(8) 7_565 7_565
O22 Mo4 O18 Mo2 10.2(7) 7_565 7_565
O17 Mo4 O19 Mo5 152.6(8) . .
O18 Mo4 O19 Mo5 -102.0(9) . .
O14 Mo4 O19 Mo5 50.1(9) . .
O2 Mo4 O19 Mo5 -11.0(15) 7_565 .
O22 Mo4 O19 Mo5 -38.8(9) 7_565 .
O20 Mo5 O19 Mo4 -154.6(8) . .
O16 Mo5 O19 Mo4 -52.1(9) . .
O5 Mo5 O19 Mo4 42.5(13) . .
O11 Mo5 O19 Mo4 104.3(9) 7_565 .
O21 S1 O21 O24 42(3) 7_565 .
O24 S1 O21 O24 180.0 7_565 .
O22 S1 O21 O24 121.0(7) . .
O22 S1 O21 O24 -59.0(7) 7_565 .
O23 S1 O21 O24 -120.9(8) 7_565 .
O23 S1 O21 O24 59.1(8) . .
O21 S1 O21 O23 163(3) 7_565 7_565
O24 S1 O21 O23 120.9(8) . 7_565
O24 S1 O21 O23 -59.1(8) 7_565 7_565
O22 S1 O21 O23 -118.1(8) . 7_565
O22 S1 O21 O23 61.9(8) 7_565 7_565
O23 S1 O21 O23 180.0 . 7_565
O21 S1 O21 O22 -79(3) 7_565 .
O24 S1 O21 O22 -121.0(7) . .
O24 S1 O21 O22 59.1(7) 7_565 .
O22 S1 O21 O22 180.000(1) 7_565 .
O23 S1 O21 O22 118.1(8) 7_565 .
O23 S1 O21 O22 -61.9(8) . .
O21 S1 O22 O21 180.0 7_565 .
O24 S1 O22 O21 57.0(7) . .
O24 S1 O22 O21 -123.0(7) 7_565 .
O22 S1 O22 O21 156(17) 7_565 .
O23 S1 O22 O21 -58.9(7) 7_565 .
O23 S1 O22 O21 121.1(7) . .
O21 S1 O22 O24 -57.0(7) 7_565 7_565
O21 S1 O22 O24 123.0(7) . 7_565
O24 S1 O22 O24 180.0 . 7_565
O22 S1 O22 O24 -81(17) 7_565 7_565
O23 S1 O22 O24 64.2(7) 7_565 7_565
O23 S1 O22 O24 -115.8(7) . 7_565
O21 S1 O22 O23 58.9(7) 7_565 .
O21 S1 O22 O23 -121.1(7) . .
O24 S1 O22 O23 -64.2(7) . .
O24 S1 O22 O23 115.8(7) 7_565 .
O22 S1 O22 O23 35(17) 7_565 .
O23 S1 O22 O23 180.003(2) 7_565 .
O21 S1 O22 Mo2 173.9(7) 7_565 .
O21 S1 O22 Mo2 -6.1(7) . .
O24 S1 O22 Mo2 50.9(9) . .
O24 S1 O22 Mo2 -129.1(9) 7_565 .
O22 S1 O22 Mo2 150(17) 7_565 .
O23 S1 O22 Mo2 -64.9(8) 7_565 .
O23 S1 O22 Mo2 115.1(8) . .
O21 S1 O22 Mo4 -62.2(9) 7_565 7_565
O21 S1 O22 Mo4 117.8(9) . 7_565
O24 S1 O22 Mo4 174.7(7) . 7_565
O24 S1 O22 Mo4 -5.3(7) 7_565 7_565
O22 S1 O22 Mo4 -87(17) 7_565 7_565
O23 S1 O22 Mo4 58.9(9) 7_565 7_565
O23 S1 O22 Mo4 -121.1(9) . 7_565
O24 O21 O22 S1 -46.3(6) . .
O23 O21 O22 S1 48.5(6) 7_565 .
S1 O21 O22 O24 -42.5(5) . 7_565
O24 O21 O22 O24 -88.7(8) . 7_565
O23 O21 O22 O24 6.0(8) 7_565 7_565
S1 O21 O22 O23 43.6(5) . .
O24 O21 O22 O23 -2.7(8) . .
O23 O21 O22 O23 92.1(8) 7_565 .
S1 O21 O22 Mo2 174.9(6) . .
O24 O21 O22 Mo2 128.6(7) . .
O23 O21 O22 Mo2 -136.7(7) 7_565 .
S1 O21 O22 Mo4 -107.2(9) . 7_565
O24 O21 O22 Mo4 -153.5(8) . 7_565
O23 O21 O22 Mo4 -58.8(11) 7_565 7_565
O6 Mo2 O22 S1 172.7(7) . .
O4 Mo2 O22 S1 -128.4(9) . .
O8 Mo2 O22 S1 -33.4(8) . .
O18 Mo2 O22 S1 132.1(9) 7_565 .
O7 Mo2 O22 S1 52.5(8) . .
O6 Mo2 O22 O21 167.6(9) . .
O4 Mo2 O22 O21 -133.6(7) . .
O8 Mo2 O22 O21 -38.5(6) . .
O18 Mo2 O22 O21 127.0(7) 7_565 .
O7 Mo2 O22 O21 47.4(6) . .
O6 Mo2 O22 O24 98.7(15) . 7_565
O4 Mo2 O22 O24 157.5(13) . 7_565
O8 Mo2 O22 O24 -107.4(11) . 7_565
O18 Mo2 O22 O24 58.1(11) 7_565 7_565
O7 Mo2 O22 O24 -21.6(11) . 7_565
O6 Mo2 O22 O23 -118.1(11) . .
O4 Mo2 O22 O23 -59.2(9) . .
O8 Mo2 O22 O23 35.8(9) . .
O18 Mo2 O22 O23 -158.7(10) 7_565 .
O7 Mo2 O22 O23 121.7(9) . .
O6 Mo2 O22 Mo4 36.0(12) . 7_565
O4 Mo2 O22 Mo4 94.8(4) . 7_565
O8 Mo2 O22 Mo4 -170.1(3) . 7_565
O18 Mo2 O22 Mo4 -4.6(3) 7_565 7_565
O7 Mo2 O22 Mo4 -84.2(3) . 7_565
O21 S1 O23 O21 180.002(1) . 7_565
O24 S1 O23 O21 -123.2(8) . 7_565
O24 S1 O23 O21 56.8(8) 7_565 7_565
O22 S1 O23 O21 120.6(8) . 7_565
O22 S1 O23 O21 -59.4(8) 7_565 7_565
O23 S1 O23 O21 -170(2) 7_565 7_565
O21 S1 O23 O24 123.2(8) 7_565 .
O21 S1 O23 O24 -56.8(8) . .
O24 S1 O23 O24 179.994(1) 7_565 .
O22 S1 O23 O24 -116.2(7) . .
O22 S1 O23 O24 63.8(7) 7_565 .
O23 S1 O23 O24 -47.1(19) 7_565 .
O21 S1 O23 O22 -120.6(8) 7_565 .
O21 S1 O23 O22 59.4(8) . .
O24 S1 O23 O22 116.2(7) . .
O24 S1 O23 O22 -63.9(7) 7_565 .
O22 S1 O23 O22 180.001(2) 7_565 .
O23 S1 O23 O22 69.0(16) 7_565 .
O21 S1 O23 Mo6 5.4(8) 7_565 7_565
O21 S1 O23 Mo6 -174.6(8) . 7_565
O24 S1 O23 Mo6 -117.9(9) . 7_565
O24 S1 O23 Mo6 62.1(9) 7_565 7_565
O22 S1 O23 Mo6 126.0(9) . 7_565
O22 S1 O23 Mo6 -54.0(9) 7_565 7_565
O23 S1 O23 Mo6 -165.0(6) 7_565 7_565
O21 S1 O23 V2 5.4(8) 7_565 7_565
O21 S1 O23 V2 -174.6(8) . 7_565
O24 S1 O23 V2 -117.9(9) . 7_565
O24 S1 O23 V2 62.1(9) 7_565 7_565
O22 S1 O23 V2 126.0(9) . 7_565
O22 S1 O23 V2 -54.0(9) 7_565 7_565
O23 S1 O23 V2 -165.0(6) 7_565 7_565
O21 O22 O23 S1 -43.5(5) . .
O24 O22 O23 S1 46.6(5) 7_565 .
Mo2 O22 O23 S1 -110.4(9) . .
Mo4 O22 O23 S1 106.0(9) 7_565 .
S1 O22 O23 O21 -43.7(6) . 7_565
O21 O22 O23 O21 -87.3(8) . 7_565
O24 O22 O23 O21 2.9(8) 7_565 7_565
Mo2 O22 O23 O21 -154.2(8) . 7_565
Mo4 O22 O23 O21 62.3(11) 7_565 7_565
S1 O22 O23 O24 46.0(5) . .
O21 O22 O23 O24 2.5(7) . .
O24 O22 O23 O24 92.6(8) 7_565 .
Mo2 O22 O23 O24 -64.4(9) . .
Mo4 O22 O23 O24 152.0(9) 7_565 .
S1 O22 O23 Mo6 -106.7(10) . 7_565
O21 O22 O23 Mo6 -150.2(9) . 7_565
O24 O22 O23 Mo6 -60.1(11) 7_565 7_565
Mo2 O22 O23 Mo6 142.9(7) . 7_565
Mo4 O22 O23 Mo6 -0.6(16) 7_565 7_565
S1 O22 O23 V2 -106.7(10) . 7_565
O21 O22 O23 V2 -150.2(9) . 7_565
O24 O22 O23 V2 -60.1(11) 7_565 7_565
Mo2 O22 O23 V2 142.9(7) . 7_565
Mo4 O22 O23 V2 -0.6(16) 7_565 7_565
O21 S1 O24 O21 180.0 7_565 .
O24 S1 O24 O21 132(5) 7_565 .
O22 S1 O24 O21 -57.8(7) . .
O22 S1 O24 O21 122.2(7) 7_565 .
O23 S1 O24 O21 57.1(7) 7_565 .
O23 S1 O24 O21 -122.9(7) . .
O21 S1 O24 O22 57.8(7) 7_565 7_565
O21 S1 O24 O22 -122.2(7) . 7_565
O24 S1 O24 O22 10(5) 7_565 7_565
O22 S1 O24 O22 180.0 . 7_565
O23 S1 O24 O22 -65.1(7) 7_565 7_565
O23 S1 O24 O22 114.9(7) . 7_565
O21 S1 O24 O23 -57.1(7) 7_565 .
O21 S1 O24 O23 122.9(7) . .
O24 S1 O24 O23 -105(5) 7_565 .
O22 S1 O24 O23 65.1(7) . .
O22 S1 O24 O23 -114.9(7) 7_565 .
O23 S1 O24 O23 179.998(1) 7_565 .
O21 S1 O24 Mo3 174.6(7) 7_565 .
O21 S1 O24 Mo3 -5.4(7) . .
O24 S1 O24 Mo3 127(5) 7_565 .
O22 S1 O24 Mo3 -63.2(9) . .
O22 S1 O24 Mo3 116.8(9) 7_565 .
O23 S1 O24 Mo3 51.7(9) 7_565 .
O23 S1 O24 Mo3 -128.3(9) . .
O23 O21 O24 S1 -46.9(6) 7_565 .
O22 O21 O24 S1 46.2(6) . .
S1 O21 O24 O22 43.7(6) . 7_565
O23 O21 O24 O22 -3.2(9) 7_565 7_565
O22 O21 O24 O22 89.9(8) . 7_565
S1 O21 O24 O23 -43.4(5) . .
O23 O21 O24 O23 -90.3(8) 7_565 .
O22 O21 O24 O23 2.7(8) . .
S1 O21 O24 Mo3 175.5(6) . .
O23 O21 O24 Mo3 128.7(7) 7_565 .
O22 O21 O24 Mo3 -138.3(7) . .
O21 O23 O24 S1 42.2(6) 7_565 .
O22 O23 O24 S1 -45.8(5) . .
Mo6 O23 O24 S1 109.8(8) 7_565 .
V2 O23 O24 S1 109.8(8) 7_565 .
S1 O23 O24 O21 43.3(5) . .
O21 O23 O24 O21 85.5(8) 7_565 .
O22 O23 O24 O21 -2.5(7) . .
Mo6 O23 O24 O21 153.1(8) 7_565 .
V2 O23 O24 O21 153.1(8) 7_565 .
S1 O23 O24 O22 -47.9(5) . 7_565
O21 O23 O24 O22 -5.7(8) 7_565 7_565
O22 O23 O24 O22 -93.7(7) . 7_565
Mo6 O23 O24 O22 61.9(9) 7_565 7_565
V2 O23 O24 O22 61.9(9) 7_565 7_565
S1 O23 O24 Mo3 109.1(10) . .
O21 O23 O24 Mo3 151.3(9) 7_565 .
O22 O23 O24 Mo3 63.3(11) . .
Mo6 O23 O24 Mo3 -141.1(7) 7_565 .
V2 O23 O24 Mo3 -141.1(7) 7_565 .
O13 Mo3 O24 S1 174.0(8) . .
O14 Mo3 O24 S1 -129.3(9) . .
O12 Mo3 O24 S1 -35.2(8) . .
O8 Mo3 O24 S1 50.6(8) . .
O16 Mo3 O24 S1 131.1(9) . .
O13 Mo3 O24 O21 169.5(10) . .
O14 Mo3 O24 O21 -133.9(7) . .
O12 Mo3 O24 O21 -39.8(6) . .
O8 Mo3 O24 O21 46.0(6) . .
O16 Mo3 O24 O21 126.6(7) . .
O13 Mo3 O24 O22 -113.7(12) . 7_565
O14 Mo3 O24 O22 -57.1(9) . 7_565
O12 Mo3 O24 O22 37.0(9) . 7_565
O8 Mo3 O24 O22 122.8(9) . 7_565
O16 Mo3 O24 O22 -156.7(10) . 7_565
O13 Mo3 O24 O23 96.9(14) . .
O14 Mo3 O24 O23 153.6(11) . .
O12 Mo3 O24 O23 -112.3(10) . .
O8 Mo3 O24 O23 -26.5(10) . .
O16 Mo3 O24 O23 54.0(10) . .
O32 Mo9 O26 Mo7 -153.1(9) . .
O33 Mo9 O26 Mo7 100.8(9) . .
O31 Mo9 O26 Mo7 -52.9(9) . .
O34 Mo9 O26 Mo7 6.8(15) . .
O41 Mo9 O26 Mo7 10.3(8) . .
O25 Mo7 O26 Mo9 155.6(9) . .
O37 Mo7 O26 Mo9 -40.1(14) 5_567 .
O27 Mo7 O26 Mo9 53.3(9) . .
O28 Mo7 O26 Mo9 -102.7(9) . .
O41 Mo7 O26 Mo9 -10.3(8) . .
O25 Mo7 O27 Mo8 -153.1(11) . .
O37 Mo7 O27 Mo8 101.3(11) 5_567 .
O28 Mo7 O27 Mo8 8.1(19) . .
O26 Mo7 O27 Mo8 -51.2(11) . .
O41 Mo7 O27 Mo8 7.7(10) . .
O29 Mo8 O27 Mo7 157.6(11) . .
O30 Mo8 O27 Mo7 -44.4(18) . .
O31 Mo8 O27 Mo7 53.5(11) . .
O43 Mo8 O27 Mo7 -103.7(12) 5_567 .
O46 Mo12 O28 Mo7 152.4(9) . .
O45 Mo12 O28 Mo7 -102.6(10) . .
O30 Mo12 O28 Mo7 -10.8(18) 5_567 .
O35 Mo12 O28 Mo7 51.2(10) 5_567 .
O42 Mo12 O28 Mo7 -40.6(10) . .
O25 Mo7 O28 Mo12 -154.9(10) . .
O37 Mo7 O28 Mo12 -51.3(10) 5_567 .
O27 Mo7 O28 Mo12 43.9(16) . .
O26 Mo7 O28 Mo12 104.4(10) . .
O41 Mo7 O28 Mo12 44.2(10) . .
O29 Mo8 O30 V4 152.9(11) . 5_567
O31 Mo8 O30 V4 -100.5(12) . 5_567
O27 Mo8 O30 V4 -5(2) . 5_567
O43 Mo8 O30 V4 53.3(12) 5_567 5_567
O29 Mo8 O30 Mo12 152.9(11) . 5_567
O31 Mo8 O30 Mo12 -100.5(12) . 5_567
O27 Mo8 O30 Mo12 -5(2) . 5_567
O43 Mo8 O30 Mo12 53.3(12) 5_567 5_567
O29 Mo8 O31 Mo9 -153.7(8) . .
O30 Mo8 O31 Mo9 100.2(9) . .
O27 Mo8 O31 Mo9 -52.0(9) . .
O43 Mo8 O31 Mo9 8.2(16) 5_567 .
O32 Mo9 O31 Mo8 155.9(9) . .
O33 Mo9 O31 Mo8 -43.9(14) . .
O26 Mo9 O31 Mo8 53.4(9) . .
O34 Mo9 O31 Mo8 -103.1(9) . .
O41 Mo9 O31 Mo8 -9.1(8) . .
O32 Mo9 O33 Mo11 155.6(7) . .
O26 Mo9 O33 Mo11 -99.4(8) . .
O31 Mo9 O33 Mo11 -4.3(14) . .
O34 Mo9 O33 Mo11 53.6(8) . .
O41 Mo9 O33 Mo11 -35.3(8) . .
O44 Mo11 O33 Mo9 -158.7(8) . .
O43 Mo11 O33 Mo9 39.2(14) . .
O38 Mo11 O33 Mo9 -55.0(8) . .
O45 Mo11 O33 Mo9 101.3(9) . .
O42 Mo11 O33 Mo9 39.7(8) . .
O36 Mo10 O34 Mo9 152.4(7) . .
O35 Mo10 O34 Mo9 -103.1(7) . .
O38 Mo10 O34 Mo9 50.3(7) . .
O37 Mo10 O34 Mo9 -11.8(13) . .
O39 Mo10 O34 Mo9 -36.8(7) . .
O32 Mo9 O34 Mo10 -155.4(7) . .
O33 Mo9 O34 Mo10 -51.7(7) . .
O26 Mo9 O34 Mo10 44.7(12) . .
O31 Mo9 O34 Mo10 105.8(8) . .
O41 Mo9 O34 Mo10 41.5(7) . .
O36 Mo10 O35 V4 -153.1(8) . 5_567
O34 Mo10 O35 V4 100.6(8) . 5_567
O38 Mo10 O35 V4 7.1(14) . 5_567
O37 Mo10 O35 V4 -52.4(8) . 5_567
O39 Mo10 O35 V4 9.3(7) . 5_567
O36 Mo10 O35 Mo12 -153.1(8) . 5_567
O34 Mo10 O35 Mo12 100.6(8) . 5_567
O38 Mo10 O35 Mo12 7.1(14) . 5_567
O37 Mo10 O35 Mo12 -52.4(8) . 5_567
O39 Mo10 O35 Mo12 9.3(7) . 5_567
O36 Mo10 O37 Mo7 154.9(9) . 5_567
O34 Mo10 O37 Mo7 -40.7(14) . 5_567
O35 Mo10 O37 Mo7 52.8(9) . 5_567
O38 Mo10 O37 Mo7 -104.2(9) . 5_567
O39 Mo10 O37 Mo7 -12.3(8) . 5_567
O44 Mo11 O38 Mo10 152.7(8) . .
O43 Mo11 O38 Mo10 -101.0(8) . .
O45 Mo11 O38 Mo10 -6.8(14) . .
O33 Mo11 O38 Mo10 52.5(8) . .
O42 Mo11 O38 Mo10 -35.7(8) . .
O36 Mo10 O38 Mo11 -158.0(8) . .
O34 Mo10 O38 Mo11 -53.7(8) . .
O35 Mo10 O38 Mo11 41.7(12) . .
O37 Mo10 O38 Mo11 102.3(8) . .
O39 Mo10 O38 Mo11 39.7(8) . .
O40 S2 O39 O40 180.001(2) 5_567 .
O39 S2 O39 O40 35(41) 5_567 .
O41 S2 O39 O40 125.7(8) 5_567 .
O41 S2 O39 O40 -54.3(8) . .
O42 S2 O39 O40 -123.8(8) 5_567 .
O42 S2 O39 O40 56.2(8) . .
O40 S2 O39 O41 -125.7(8) . 5_567
O40 S2 O39 O41 54.3(8) 5_567 5_567
O39 S2 O39 O41 -91(40) 5_567 5_567
O41 S2 O39 O41 180.004(2) . 5_567
O42 S2 O39 O41 110.5(7) 5_567 5_567
O42 S2 O39 O41 -69.5(7) . 5_567
O40 S2 O39 Mo10 7.0(8) . .
O40 S2 O39 Mo10 -173.0(8) 5_567 .
O39 S2 O39 Mo10 42(40) 5_567 .
O41 S2 O39 Mo10 132.7(10) 5_567 .
O41 S2 O39 Mo10 -47.3(10) . .
O42 S2 O39 Mo10 -116.8(10) 5_567 .
O42 S2 O39 Mo10 63.2(10) . .
O36 Mo10 O39 S2 -172.9(10) . .
O34 Mo10 O39 S2 33.7(9) . .
O35 Mo10 O39 S2 127.9(10) . .
O38 Mo10 O39 S2 -53.1(9) . .
O37 Mo10 O39 S2 -133.9(10) . .
O36 Mo10 O39 O40 -167.0(12) . .
O34 Mo10 O39 O40 39.6(7) . .
O35 Mo10 O39 O40 133.8(8) . .
O38 Mo10 O39 O40 -47.2(7) . .
O37 Mo10 O39 O40 -128.0(8) . .
O36 Mo10 O39 O41 -90.6(18) . 5_567
O34 Mo10 O39 O41 115.9(12) . 5_567
O35 Mo10 O39 O41 -149.8(14) . 5_567
O38 Mo10 O39 O41 29.2(12) . 5_567
O37 Mo10 O39 O41 -51.6(12) . 5_567
O40 S2 O40 O39 8(6) 5_567 .
O39 S2 O40 O39 180.001(3) 5_567 .
O41 S2 O40 O39 -56.2(8) 5_567 .
O41 S2 O40 O39 123.8(8) . .
O42 S2 O40 O39 59.5(8) 5_567 .
O42 S2 O40 O39 -120.5(8) . .
O40 S2 O40 O41 -115(5) 5_567 .
O39 S2 O40 O41 -123.8(8) . .
O39 S2 O40 O41 56.2(8) 5_567 .
O41 S2 O40 O41 179.995(11) 5_567 .
O42 S2 O40 O41 -64.3(8) 5_567 .
O42 S2 O40 O41 115.7(8) . .
O40 S2 O40 O42 129(5) 5_567 .
O39 S2 O40 O42 120.5(8) . .
O39 S2 O40 O42 -59.5(8) 5_567 .
O41 S2 O40 O42 64.3(8) 5_567 .
O41 S2 O40 O42 -115.7(8) . .
O42 S2 O40 O42 179.996(8) 5_567 .
O41 O39 O40 S2 41.8(6) 5_567 .
Mo10 O39 O40 S2 -174.4(6) . .
S2 O39 O40 O41 46.8(7) . .
O41 O39 O40 O41 88.7(9) 5_567 .
Mo10 O39 O40 O41 -127.6(8) . .
S2 O39 O40 O42 -49.3(7) . .
O41 O39 O40 O42 -7.5(9) 5_567 .
Mo10 O39 O40 O42 136.3(8) . .
O40 S2 O41 O40 179.997(10) 5_567 .
O39 S2 O41 O40 51.7(8) . .
O39 S2 O41 O40 -128.3(8) 5_567 .
O41 S2 O41 O40 -68(4) 5_567 .
O42 S2 O41 O40 120.3(8) 5_567 .
O42 S2 O41 O40 -59.7(8) . .
O40 S2 O41 O39 128.3(8) . 5_567
O40 S2 O41 O39 -51.7(8) 5_567 5_567
O39 S2 O41 O39 179.999(2) . 5_567
O41 S2 O41 O39 61(3) 5_567 5_567
O42 S2 O41 O39 -111.4(7) 5_567 5_567
O42 S2 O41 O39 68.6(7) . 5_567
O40 S2 O41 Mo9 5.9(8) . .
O40 S2 O41 Mo9 -174.1(8) 5_567 .
O39 S2 O41 Mo9 57.6(10) . .
O39 S2 O41 Mo9 -122.4(10) 5_567 .
O41 S2 O41 Mo9 -62(2) 5_567 .
O42 S2 O41 Mo9 126.1(9) 5_567 .
O42 S2 O41 Mo9 -53.9(9) . .
O40 S2 O41 Mo7 132.8(10) . .
O40 S2 O41 Mo7 -47.2(10) 5_567 .
O39 S2 O41 Mo7 -175.5(7) . .
O39 S2 O41 Mo7 4.5(7) 5_567 .
O41 S2 O41 Mo7 65.2(19) 5_567 .
O42 S2 O41 Mo7 -107.0(8) 5_567 .
O42 S2 O41 Mo7 73.0(8) . .
O39 O40 O41 S2 -47.6(7) . .
O42 O40 O41 S2 51.8(7) . .
S2 O40 O41 O39 -38.7(6) . 5_567
O39 O40 O41 O39 -86.2(10) . 5_567
O42 O40 O41 O39 13.2(9) . 5_567
S2 O40 O41 Mo9 -175.3(6) . .
O39 O40 O41 Mo9 137.1(8) . .
O42 O40 O41 Mo9 -123.5(7) . .
S2 O40 O41 Mo7 -96.7(13) . .
O39 O40 O41 Mo7 -144.3(12) . .
O42 O40 O41 Mo7 -44.8(16) . .
O32 Mo9 O41 S2 -174.4(9) . .
O33 Mo9 O41 S2 37.3(9) . .
O26 Mo9 O41 S2 132.7(10) . .
O31 Mo9 O41 S2 -128.0(10) . .
O34 Mo9 O41 S2 -48.9(9) . .
O32 Mo9 O41 O40 -169.7(11) . .
O33 Mo9 O41 O40 42.0(6) . .
O26 Mo9 O41 O40 137.4(7) . .
O31 Mo9 O41 O40 -123.3(7) . .
O34 Mo9 O41 O40 -44.2(6) . .
O32 Mo9 O41 O39 112.6(14) . 5_567
O33 Mo9 O41 O39 -35.6(11) . 5_567
O26 Mo9 O41 O39 59.8(10) . 5_567
O31 Mo9 O41 O39 159.1(12) . 5_567
O34 Mo9 O41 O39 -121.8(11) . 5_567
O32 Mo9 O41 Mo7 47.8(13) . .
O33 Mo9 O41 Mo7 -100.4(4) . .
O26 Mo9 O41 Mo7 -5.0(4) . .
O31 Mo9 O41 Mo7 94.3(5) . .
O34 Mo9 O41 Mo7 173.4(4) . .
O25 Mo7 O41 S2 -176.5(9) . .
O37 Mo7 O41 S2 30.1(8) 5_567 .
O27 Mo7 O41 S2 123.4(9) . .
O28 Mo7 O41 S2 -56.5(8) . .
O26 Mo7 O41 S2 -136.6(9) . .
O25 Mo7 O41 O40 -108.4(17) . .
O37 Mo7 O41 O40 98.2(14) 5_567 .
O27 Mo7 O41 O40 -168.5(16) . .
O28 Mo7 O41 O40 11.6(14) . .
O26 Mo7 O41 O40 -68.5(14) . .
O25 Mo7 O41 O39 -172.7(11) . 5_567
O37 Mo7 O41 O39 33.9(6) 5_567 5_567
O27 Mo7 O41 O39 127.1(8) . 5_567
O28 Mo7 O41 O39 -52.7(6) . 5_567
O26 Mo7 O41 O39 -132.8(7) . 5_567
O25 Mo7 O41 Mo9 -35.2(14) . .
O37 Mo7 O41 Mo9 171.4(4) 5_567 .
O27 Mo7 O41 Mo9 -95.4(5) . .
O28 Mo7 O41 Mo9 84.8(4) . .
O26 Mo7 O41 Mo9 4.7(3) . .
O40 S2 O42 O40 180.003(8) 5_567 .
O39 S2 O42 O40 -53.5(8) . .
O39 S2 O42 O40 126.5(8) 5_567 .
O41 S2 O42 O40 -120.2(8) 5_567 .
O41 S2 O42 O40 59.8(8) . .
O42 S2 O42 O40 -95(8) 5_567 .
O40 S2 O42 Mo11 4.3(8) . .
O40 S2 O42 Mo11 -175.7(8) 5_567 .
O39 S2 O42 Mo11 -49.1(10) . .
O39 S2 O42 Mo11 130.8(10) 5_567 .
O41 S2 O42 Mo11 -115.9(9) 5_567 .
O41 S2 O42 Mo11 64.1(9) . .
O42 S2 O42 Mo11 -91(8) 5_567 .
O40 S2 O42 Mo12 -121.7(10) . .
O40 S2 O42 Mo12 58.3(10) 5_567 .
O39 S2 O42 Mo12 -175.2(7) . .
O39 S2 O42 Mo12 4.8(7) 5_567 .
O41 S2 O42 Mo12 118.0(9) 5_567 .
O41 S2 O42 Mo12 -62.0(9) . .
O42 S2 O42 Mo12 143(8) 5_567 .
O39 O40 O42 S2 49.7(7) . .
O41 O40 O42 S2 -51.4(7) . .
S2 O40 O42 Mo11 -176.5(6) . .
O39 O40 O42 Mo11 -126.8(8) . .
O41 O40 O42 Mo11 132.2(7) . .
S2 O40 O42 Mo12 100.9(10) . .
O39 O40 O42 Mo12 150.6(9) . .
O41 O40 O42 Mo12 49.6(13) . .
O44 Mo11 O42 S2 -170.2(11) . .
O43 Mo11 O42 S2 127.8(10) . .
O38 Mo11 O42 S2 33.4(9) . .
O45 Mo11 O42 S2 -132.0(10) . .
O33 Mo11 O42 S2 -51.9(9) . .
O44 Mo11 O42 O40 -166.7(12) . .
O43 Mo11 O42 O40 131.3(8) . .
O38 Mo11 O42 O40 36.8(6) . .
O45 Mo11 O42 O40 -128.5(7) . .
O33 Mo11 O42 O40 -48.4(6) . .
O44 Mo11 O42 Mo12 -33.3(15) . .
O43 Mo11 O42 Mo12 -95.3(5) . .
O38 Mo11 O42 Mo12 170.3(4) . .
O45 Mo11 O42 Mo12 4.9(4) . .
O33 Mo11 O42 Mo12 85.0(4) . .
O46 Mo12 O42 S2 -173.5(8) . .
O45 Mo12 O42 S2 134.8(9) . .
O28 Mo12 O42 S2 41.2(8) . .
O30 Mo12 O42 S2 -124.3(10) 5_567 .
O35 Mo12 O42 S2 -45.7(8) 5_567 .
O46 Mo12 O42 O40 121.7(13) . .
O45 Mo12 O42 O40 69.9(11) . .
O28 Mo12 O42 O40 -23.7(11) . .
O30 Mo12 O42 O40 170.8(13) 5_567 .
O35 Mo12 O42 O40 -110.6(11) 5_567 .
O46 Mo12 O42 Mo11 46.4(12) . .
O45 Mo12 O42 Mo11 -5.3(4) . .
O28 Mo12 O42 Mo11 -98.9(4) . .
O30 Mo12 O42 Mo11 95.5(5) 5_567 .
O35 Mo12 O42 Mo11 174.1(4) 5_567 .
O44 Mo11 O43 Mo8 -152.8(10) . 5_567
O38 Mo11 O43 Mo8 100.9(11) . 5_567
O45 Mo11 O43 Mo8 -51.7(11) . 5_567
O33 Mo11 O43 Mo8 9.2(18) . 5_567
O42 Mo11 O43 Mo8 8.5(9) . 5_567
O46 Mo12 O45 Mo11 -151.5(10) . .
O28 Mo12 O45 Mo11 102.4(10) . .
O30 Mo12 O45 Mo11 -50.9(10) 5_567 .
O35 Mo12 O45 Mo11 9.4(17) 5_567 .
O42 Mo12 O45 Mo11 10.6(8) . .
O44 Mo11 O45 Mo12 156.2(10) . .
O43 Mo11 O45 Mo12 52.4(10) . .
O38 Mo11 O45 Mo12 -44.1(14) . .
O33 Mo11 O45 Mo12 -104.4(10) . .
O42 Mo11 O45 Mo12 -10.9(9) . .
N1 C1 C2 C3 174.9(11) . .
C1 C2 C3 C4 -175.8(14) . .
N1 C5 C6 C7 177.8(13) . .
C5 C6 C7 C8 -67.1(18) . .
N1 C9 C10 C11 -175.8(11) . .
C9 C10 C11 C12 -170.0(13) . .
N1 C13 C14 C15 -179.9(11) . .
C13 C14 C15 C16 -177.7(11) . .
N2 C17 C18 C19 165.3(14) . .
C17 C18 C19 C20 58(2) . .
N2 C21 C22 C23 174.4(12) . .
C21 C22 C23 C24 -170.8(13) . .
N2 C25 C26 C27 -168.1(17) . .
C25 C26 C27 C28 -178.8(19) . .
N2 C29 C30 C31 169.2(15) . .
C29 C30 C31 C32 -71(2) . .
N3 C33 C34 C35 -174.2(9) . .
C33 C34 C35 C36 -170.3(10) . .
N3 C37 C38 C39 -172.6(11) . .
C37 C38 C39 C40 -171.6(12) . .
N3 C41 C42 C43 175.9(9) . .
C41 C42 C43 C44 172.3(11) . .
N3 C45 C46 C47 169.4(9) . .
C45 C46 C47 C48 -178.7(10) . .
C10 C9 N1 C13 64.7(13) . .
C10 C9 N1 C1 -174.3(10) . .
C10 C9 N1 C5 -51.8(13) . .
C14 C13 N1 C9 63.1(15) . .
C14 C13 N1 C1 -54.5(14) . .
C14 C13 N1 C5 -176.7(12) . .
C2 C1 N1 C9 -176.2(11) . .
C2 C1 N1 C13 -55.7(13) . .
C2 C1 N1 C5 62.1(15) . .
C6 C5 N1 C9 -61.9(16) . .
C6 C5 N1 C13 178.2(13) . .
C6 C5 N1 C1 56.7(17) . .
C26 C25 N2 C29 58(2) . .
C26 C25 N2 C21 -178.1(16) . .
C26 C25 N2 C17 -55(2) . .
C30 C29 N2 C25 59.9(18) . .
C30 C29 N2 C21 -59.6(18) . .
C30 C29 N2 C17 179.0(14) . .
C22 C21 N2 C25 -167.2(14) . .
C22 C21 N2 C29 -44.7(16) . .
C22 C21 N2 C17 70.4(17) . .
C18 C17 N2 C25 -59.1(19) . .
C18 C17 N2 C29 -177.9(15) . .
C18 C17 N2 C21 59.9(19) . .
C34 C33 N3 C37 -167.7(8) . .
C34 C33 N3 C45 -48.1(11) . .
C34 C33 N3 C41 71.2(10) . .
C38 C37 N3 C33 -57.8(11) . .
C38 C37 N3 C45 -179.1(9) . .
C38 C37 N3 C41 61.7(11) . .
C46 C45 N3 C33 -53.1(11) . .
C46 C45 N3 C37 67.0(11) . .
C46 C45 N3 C41 -172.3(9) . .
C42 C41 N3 C33 171.8(9) . .
C42 C41 N3 C37 51.8(11) . .
C42 C41 N3 C45 -67.4(11) . .
